data_7229346
loop_
_publ_author_name
'Guan, Jing'
'Zhang, Fangyuan'
'Zhang, Yijiao'
'Liu, Zhigang'
'Wu, Yanli'
'Xia, Debin'

_publ_section_title
;
 Synthesis, Structure and Optoelectronic Properties of Rigid 3D
 Tetraindeno-Fused Spirofluorene with Thioxanthene or Dioxothioxanthene
 Substitutes
;
_journal_name_full CrystEngComm
_journal_paper_doi 10.1039/C7CE01407D
_journal_year 2017
_chemical_formula_moiety 'C117 H88 S4, 10(C4 H8 O)'
_chemical_formula_sum 'C157 H168 O10 S4'
_chemical_formula_weight 2343.14
_chemical_name_systematic Spiro-4S
_space_group_crystal_system triclinic
_space_group_IT_number 2
_space_group_name_Hall '-P 1'
_space_group_name_H-M_alt 'P -1'
_symmetry_space_group_name_Hall '-P 1'
_symmetry_space_group_name_H-M 'P -1'
_atom_sites_solution_hydrogens geom
_atom_sites_solution_primary dual
_audit_creation_date 2017-07-06
_audit_creation_method
;
Olex2 1.2-beta
(compiled 2016.09.09 svn.r3337 for OlexSys, GUI svn.r5227)
;
_audit_update_record
;
2017-07-25 deposited with the CCDC.
2017-10-17 downloaded from the CCDC.
;
_cell_angle_alpha 86.261(4)
_cell_angle_beta 87.234(4)
_cell_angle_gamma 63.893(5)
_cell_formula_units_Z 2
_cell_length_a 15.9701(10)
_cell_length_b 17.8188(8)
_cell_length_c 25.3977(11)
_cell_measurement_reflns_used 9245
_cell_measurement_temperature 173.00(10)
_cell_measurement_theta_max 22.5740
_cell_measurement_theta_min 3.2240
_cell_volume 6474.6(6)
_computing_cell_refinement 'CrysAlisPro 1.171.38.41 (Rigaku OD, 2015)'
_computing_data_collection 'CrysAlisPro 1.171.38.41 (Rigaku OD, 2015)'
_computing_data_reduction 'CrysAlisPro 1.171.38.41 (Rigaku OD, 2015)'
_computing_molecular_graphics 'Olex2 (Dolomanov et al., 2009)'
_computing_publication_material 'Olex2 (Dolomanov et al., 2009)'
_computing_structure_refinement 'ShelXL (Sheldrick, 2015)'
_computing_structure_solution 'ShelXT (Sheldrick, 2015)'
_diffrn_ambient_environment N~2~
_diffrn_ambient_temperature 173.00(10)
_diffrn_detector 'CCD plate'
_diffrn_detector_area_resol_mean 15.9737
_diffrn_detector_type Eos
_diffrn_measured_fraction_theta_full 0.997
_diffrn_measured_fraction_theta_max 0.997
_diffrn_measurement_details
;
List of Runs (angles in degrees, time in seconds):

  # Type    Start    End  Width  t~exp~   \w     \q     \k     \f   Frames
#--------------------------------------------------------------------------
  1  \w    -19.00  15.00   1.00   10.00    --   18.81 -57.00 -30.00   34
  2  \w      9.00  36.00   1.00   10.00    --   18.81 -99.00 -30.00   27
  3  \w    -17.00  61.00   1.00   10.00    --   18.81 -99.00 -60.00   78
  4  \w    -28.00   7.00   1.00   10.00    --  -19.74 -77.00 -30.00   35
  5  \w    -37.00 -11.00   1.00   10.00    --  -19.74 -57.00   0.00   26
  6  \w    -52.00  33.00   1.00   10.00    --   18.81 -77.00  90.00   85
  7  \w    -33.00  12.00   1.00   10.00    --  -19.74 -77.00  90.00   45
  8  \w     10.00  44.00   1.00   10.00    --  -19.74  57.00  30.00   34
  9  \w    -19.00   8.00   1.00   10.00    --  -19.74  57.00  30.00   27
 10  \w     -3.00  83.00   1.00   10.00    --   18.81  57.00-120.00   86
 11  \w    -89.00 -59.00   1.00   10.00    --  -19.74 -57.00   0.00   30
 12  \w    -91.00 -52.00   1.00   10.00    --  -19.74 -77.00 -30.00   39
 13  \w     35.00  91.00   1.00   10.00    --   18.81 178.00-120.00   56
;
_diffrn_measurement_device 'four-circle diffractometer'
_diffrn_measurement_device_type 'SuperNova, Dual, Cu at zero, Eos'
_diffrn_measurement_method '\w scans'
_diffrn_orient_matrix_type 'CrysAlisPro convention (1999,Acta A55,543-557)'
_diffrn_orient_matrix_UB_11 0.0446815000
_diffrn_orient_matrix_UB_12 -0.0010294000
_diffrn_orient_matrix_UB_13 -0.0044122000
_diffrn_orient_matrix_UB_21 0.0207787000
_diffrn_orient_matrix_UB_22 -0.0400830000
_diffrn_orient_matrix_UB_23 0.0131709000
_diffrn_orient_matrix_UB_31 0.0043927000
_diffrn_orient_matrix_UB_32 -0.0190283000
_diffrn_orient_matrix_UB_33 -0.0243047000
_diffrn_radiation_monochromator mirror
_diffrn_radiation_probe x-ray
_diffrn_radiation_type MoK\a
_diffrn_radiation_wavelength 0.71073
_diffrn_reflns_av_R_equivalents 0.0571
_diffrn_reflns_av_unetI/netI 0.0856
_diffrn_reflns_Laue_measured_fraction_full 0.997
_diffrn_reflns_Laue_measured_fraction_max 0.997
_diffrn_reflns_limit_h_max 19
_diffrn_reflns_limit_h_min -19
_diffrn_reflns_limit_k_max 21
_diffrn_reflns_limit_k_min -21
_diffrn_reflns_limit_l_max 30
_diffrn_reflns_limit_l_min -30
_diffrn_reflns_number 63701
_diffrn_reflns_point_group_measured_fraction_full 0.997
_diffrn_reflns_point_group_measured_fraction_max 0.997
_diffrn_reflns_theta_full 25.242
_diffrn_reflns_theta_max 25.349
_diffrn_reflns_theta_min 2.903
_diffrn_source 'micro-focus sealed X-ray tube'
_diffrn_source_type 'SuperNova (Mo) X-ray Source'
_exptl_absorpt_coefficient_mu 0.135
_exptl_absorpt_correction_T_max 1.00000
_exptl_absorpt_correction_T_min 0.82193
_exptl_absorpt_correction_type multi-scan
_exptl_absorpt_process_details
;
CrysAlisPro 1.171.38.41 (Rigaku Oxford Diffraction, 2015)
Empirical absorption correction using spherical harmonics,
 implemented in SCALE3 ABSPACK scaling algorithm.
;
_exptl_crystal_colour colourless
_exptl_crystal_colour_primary colourless
_exptl_crystal_density_diffrn 1.202
_exptl_crystal_description block
_exptl_crystal_F_000 2508
_exptl_crystal_preparation Luminescent
_exptl_crystal_recrystallization_method 'Re-crystallisation from solvent: THF/Ethyl estate'
_refine_diff_density_max 2.135
_refine_diff_density_min -0.551
_refine_diff_density_rms 0.084
_refine_ls_extinction_method none
_refine_ls_goodness_of_fit_ref 1.206
_refine_ls_hydrogen_treatment constr
_refine_ls_matrix_type full
_refine_ls_number_parameters 1633
_refine_ls_number_reflns 23660
_refine_ls_number_restraints 309
_refine_ls_restrained_S_all 1.224
_refine_ls_R_factor_all 0.1912
_refine_ls_R_factor_gt 0.1217
_refine_ls_shift/su_max 0.090
_refine_ls_shift/su_mean 0.003
_refine_ls_structure_factor_coef Fsqd
_refine_ls_weighting_details 'w=1/[\s^2^(Fo^2^)+(0.2000P)^2^] where P=(Fo^2^+2Fc^2^)/3'
_refine_ls_weighting_scheme calc
_refine_ls_wR_factor_gt 0.3276
_refine_ls_wR_factor_ref 0.3935
_reflns_Friedel_coverage 0.000
_reflns_number_gt 12424
_reflns_number_total 23660
_reflns_threshold_expression 'I > 2\s(I)'
_cod_data_source_file c7ce01407d2.cif
_cod_data_source_block 20170627-f-xia1
_cod_database_code 7229346
_shelx_space_group_comment
;
The symmetry employed for this shelxl refinement is uniquely defined
by the following loop, which should always be used as a source of
symmetry information in preference to the above space-group names.
They are only intended as comments.
;
_reflns_odcompleteness_completeness 99.83
_reflns_odcompleteness_iscentric 1
_reflns_odcompleteness_theta 26.32
_olex2_refinement_description
;
1. Fixed Uiso
 At 1.2 times of:
  All C(H) groups, All C(H,H) groups, All C(H,H,H,H) groups
 At 1.5 times of:
  All C(H,H,H) groups
2. Restrained distances
 C72A-C71 = C71-C73A = C83-C84 = C144-C145 = C148-C149 = C142-C143
 1.5 with sigma of 0.02
 C72A-C73A
 2.4 with sigma of 0.02
 C141-C139
 2.4 with sigma of 0.02
 C140-C138
 2.4 with sigma of 0.02
 C20-C18
 1.5 with sigma of 0.02
 C120-O1 = O1-C119
 1.4 with sigma of 0.02
 C121-C120 = C118-C119
 1.5 with sigma of 0.02
 C121-C118
 1.5 with sigma of 0.02
 O1-C118
 2.3 with sigma of 0.02
 H20A-H19C
 2.1 with sigma of 0.02
 C73-C72 \\sim C72-C74
 with sigma of 0.02
3. Uiso/Uaniso restraints and constraints
Uanis(C120) \\sim Ueq, Uanis(O1) \\sim Ueq, Uanis(C119) \\sim Ueq, Uanis(C118)
\\sim Ueq, Uanis(C121) \\sim Ueq: with sigma of 0.01 and sigma for terminal
atoms of 0.02
Uanis(C20) \\sim Ueq: with sigma of 0.001 and sigma for terminal atoms of 0.002
4. Rigid body (RIGU) restrains
 C71, C72, C73, C74, C72A, C74A, C73A
 with sigma for 1-2 distances of 0.004 and sigma for 1-3 distances of 0.004
 C18, C19, C20, C21, C21A, C20A
 with sigma for 1-2 distances of 0.004 and sigma for 1-3 distances of 0.004
 O4, C130, C133, C131, C132, C1A, C1B
 with sigma for 1-2 distances of 0.004 and sigma for 1-3 distances of 0.004
 O9, C152, C151, C150, C153
 with sigma for 1-2 distances of 0.004 and sigma for 1-3 distances of 0.004
 O6, C138, C141, C139, C140
 with sigma for 1-2 distances of 0.004 and sigma for 1-3 distances of 0.004
 S4, C84, C88, C83
 with sigma for 1-2 distances of 0.001 and sigma for 1-3 distances of 0.001
 C87, C85, C88, C86
 with sigma for 1-2 distances of 0.004 and sigma for 1-3 distances of 0.004
 C118, C120, C119, C121
 with sigma for 1-2 distances of 0.004 and sigma for 1-3 distances of 0.004
 C112, C111, C113, C110
 with sigma for 1-2 distances of 0.001 and sigma for 1-3 distances of 0.001
 S2, C31, C32
 with sigma for 1-2 distances of 0.001 and sigma for 1-3 distances of 0.001
5. Others
 Sof(C72A)=Sof(H72D)=Sof(H72E)=Sof(H72F)=Sof(C74A)=Sof(H74D)=Sof(H74E)=
 Sof(H74F)=Sof(C73A)=Sof(H73D)=Sof(H73E)=Sof(H73F)=1-FVAR(1)
 Sof(C72)=Sof(H72A)=Sof(H72B)=Sof(H72C)=Sof(C73)=Sof(H73A)=Sof(H73B)=Sof(H73C)=
 Sof(C74)=Sof(H74A)=Sof(H74B)=Sof(H74C)=FVAR(1)
 Sof(C21A)=Sof(H21D)=Sof(H21E)=Sof(H21F)=Sof(C20A)=Sof(H20D)=Sof(H20E)=
 Sof(H20F)=1-FVAR(2)
 Sof(C20)=Sof(H20A)=Sof(H20B)=Sof(H20C)=Sof(C21)=Sof(H21A)=Sof(H21B)=Sof(H21C)=
 FVAR(2)
 Sof(H13C)=Sof(H13D)=Sof(H13G)=Sof(H13H)=Sof(C1A)=Sof(H1AA)=Sof(H1AB)=Sof(C1B)=
 Sof(H1BA)=Sof(H1BB)=1-FVAR(3)
 Sof(H13A)=Sof(H13B)=Sof(H13E)=Sof(H13F)=Sof(C131)=Sof(H13I)=Sof(H13J)=
 Sof(C132)=Sof(H13K)=Sof(H13L)=FVAR(3)
 Sof(S2A)=1-FVAR(4)
 Sof(S2)=FVAR(4)
6.a Secondary CH2 refined with riding coordinates:
 C124(H12A,H12B), C122(H12C,H12D), C125(H12E,H12F), C123(H12G,H12H), C127(H12I,
 H12J), C126(H12K,H12L), C128(H12M,H12N), C129(H12O,H12P), C130(H13A,H13B),
 C130(H13C,H13D), C133(H13E,H13F), C133(H13G,H13H), C131(H13I,H13J), C132(H13K,
 H13L), C134(H13M,H13N), C135(H13O,H13P), C136(H13Q,H13R), C137(H13S,H13T),
 C138(H13U,H13V), C141(H14A,H14B), C139(H13W,H13X), C140(H14C,H14D), C142(H14E,
 H14F), C145(H14G,H14H), C143(H14I,H14J), C144(H14K,H14L), C147(H14M,H14N),
 C146(H14O,H14P), C148(H14Q,H14R), C149(H14S,H14T), C118(H11J,H11K), C120(H12Q,
 H12R), C119(H11L,H11M), C121(H12S,H12T), C152(H15A,H15B), C151(H15C,H15D),
 C150(H15E,H15F), C153(H15G,H15H), C155(H15I,H15J), C154(H15K,H15L), C156(H15M,
 H15N), C157(H15O,H15P), C1A(H1AA,H1AB), C1B(H1BA,H1BB)
6.b Aromatic/amide H refined with riding coordinates:
 C96(H96), C78(H78), C22(H22), C25(H25), C49(H49), C75(H75), C45(H45),
 C27(H27), C106(H106), C98(H98), C67(H67), C101(H101), C108(H108), C17(H17),
 C109(H109), C70(H70), C89(H89), C87(H87), C100(H100), C60(H60), C85(H85),
 C69(H69), C116(H116), C114(H114), C14(H14), C57(H57), C117(H117), C115(H115),
 C6(H6), C15(H15), C88(H88), C64(H64), C59(H59), C41(H41), C58(H58), C61(H61),
 C92(H92), C86(H86), C9(H9), C90(H90), C38(H38), C39(H39), C62(H62), C7(H7),
 C91(H91), C63(H63), C40(H40), C37(H37), C34(H34), C8(H8), C36(H36), C35(H35)
6.c Idealised Me refined as rotating group:
 C103(H10A,H10B,H10C), C104(H10D,H10E,H10F), C105(H10G,H10H,H10I), C19(H19A,
 H19B,H19C), C111(H11A,H11B,H11C), C112(H11D,H11E,H11F), C20(H20A,H20B,H20C),
 C113(H11G,H11H,H11I), C72(H72A,H72B,H72C), C73(H73A,H73B,H73C), C21(H21A,H21B,
 H21C), C74(H74A,H74B,H74C), C72A(H72D,H72E,H72F), C74A(H74D,H74E,H74F),
 C73A(H73D,H73E,H73F), C21A(H21D,H21E,H21F), C20A(H20D,H20E,H20F)
;
_shelx_shelxl_version_number 2016/6
_olex2_submission_special_instructions 'No special instructions were received'
_oxdiff_exptl_absorpt_empirical_details
;
Empirical correction (ABSPACK) includes:
- Absorption correction using spherical harmonics
- Frame scaling
;
_oxdiff_exptl_absorpt_empirical_full_max 1.444
_oxdiff_exptl_absorpt_empirical_full_min 0.789

loop_
_space_group_symop_operation_xyz
'x, y, z'
'-x, -y, -z'

loop_
_atom_site_label
_atom_site_type_symbol
_atom_site_fract_x
_atom_site_fract_y
_atom_site_fract_z
_atom_site_U_iso_or_equiv
_atom_site_adp_type
_atom_site_occupancy
_atom_site_site_symmetry_order
_atom_site_calc_flag
_atom_site_refinement_flags_posn
_atom_site_refinement_flags_adp
_atom_site_refinement_flags_occupancy
_atom_site_disorder_assembly
_atom_site_disorder_group
S3 S 0.78760(11) 0.33713(10) 0.42087(5) 0.0662(5) Uani 1 1 d . . . . .
S4 S 0.43856(11) 0.59210(10) 0.51772(6) 0.0707(5) Uani 1 1 d . U . . .
S1 S 0.40910(13) 0.98373(10) -0.00262(7) 0.0733(5) Uani 1 1 d . . . . .
S2 S 0.6937(4) 1.0642(6) 0.10730(14) 0.080(2) Uani 0.69(3) 1 d . U P A 1
C23 C 0.5161(3) 0.7524(3) 0.19789(15) 0.0313(9) Uani 1 1 d . . . . .
C48 C 0.6389(3) 0.6443(3) 0.26115(16) 0.0330(10) Uani 1 1 d . . . . .
C47 C 0.5645(3) 0.7345(3) 0.25102(15) 0.0329(10) Uani 1 1 d . . . . .
C46 C 0.6062(3) 0.7968(3) 0.24711(16) 0.0350(10) Uani 1 1 d . . . . .
C77 C 0.5349(3) 0.6754(3) 0.33347(16) 0.0350(10) Uani 1 1 d . . . . .
C97 C 0.4992(3) 0.7458(3) 0.29867(16) 0.0346(10) Uani 1 1 d . . . . .
C26 C 0.5869(3) 0.8424(3) 0.19870(16) 0.0345(10) Uani 1 1 d . . . . .
C24 C 0.5298(3) 0.8152(3) 0.16859(16) 0.0357(10) Uani 1 1 d . . . . .
C96 C 0.4163(3) 0.8144(3) 0.30991(17) 0.0364(10) Uani 1 1 d . . . . .
H96 H 0.392603 0.862541 0.286475 0.044 Uiso 1 1 calc R . . . .
C76 C 0.6218(3) 0.6119(3) 0.30976(16) 0.0348(10) Uani 1 1 d . . . . .
C78 C 0.4871(3) 0.6717(3) 0.38052(16) 0.0364(10) Uani 1 1 d . . . . .
H78 H 0.510949 0.623785 0.404089 0.044 Uiso 1 1 calc R . . . .
C22 C 0.4658(3) 0.7139(3) 0.17954(16) 0.0349(10) Uani 1 1 d . . . . .
H22 H 0.457455 0.670998 0.199917 0.042 Uiso 1 1 calc R . . . .
C11 C 0.4277(3) 0.7409(3) 0.12952(16) 0.0356(10) Uani 1 1 d . . . . .
C94 C 0.2779(3) 0.8715(3) 0.37761(17) 0.0375(10) Uani 1 1 d . . . . .
C50 C 0.7737(3) 0.5196(3) 0.24695(16) 0.0354(10) Uani 1 1 d . . . . .
C51 C 0.7594(3) 0.4860(3) 0.29707(16) 0.0335(10) Uani 1 1 d . . . . .
C25 C 0.4911(3) 0.8433(3) 0.11880(17) 0.0401(11) Uani 1 1 d . . . . .
H25 H 0.499456 0.886623 0.098880 0.048 Uiso 1 1 calc R . . . .
C95 C 0.3693(3) 0.8107(3) 0.35629(16) 0.0359(10) Uani 1 1 d . . . . .
C49 C 0.7130(3) 0.5998(3) 0.22877(16) 0.0359(10) Uani 1 1 d . . . . .
H49 H 0.722595 0.622659 0.195455 0.043 Uiso 1 1 calc R . . . .
C75 C 0.6827(3) 0.5323(3) 0.32900(16) 0.0342(10) Uani 1 1 d . . . . .
H75 H 0.672472 0.510502 0.362529 0.041 Uiso 1 1 calc R . . . .
C45 C 0.6580(3) 0.8092(3) 0.28537(17) 0.0373(10) Uani 1 1 d . . . . .
H45 H 0.670197 0.778545 0.318408 0.045 Uiso 1 1 calc R . . . .
C79 C 0.4042(3) 0.7401(3) 0.39149(17) 0.0380(10) Uani 1 1 d . . . . .
C27 C 0.6210(3) 0.9019(3) 0.18646(17) 0.0379(10) Uani 1 1 d . . . . .
H27 H 0.607923 0.933367 0.153698 0.046 Uiso 1 1 calc R . . . .
C66 C 0.8590(3) 0.4561(3) 0.22224(17) 0.0381(10) Uani 1 1 d . . . . .
C43 C 0.7478(3) 0.8946(3) 0.30415(17) 0.0396(11) Uani 1 1 d . . . . .
C65 C 0.8962(3) 0.3863(3) 0.25725(19) 0.0452(12) Uani 1 1 d . . . . .
C44 C 0.6906(3) 0.8682(3) 0.27276(17) 0.0378(10) Uani 1 1 d . . . . .
C28 C 0.6744(3) 0.9134(3) 0.22375(17) 0.0386(10) Uani 1 1 d . . . . .
C106 C 0.7812(3) 0.8681(3) 0.35527(18) 0.0432(11) Uani 1 1 d . . . . .
H106 H 0.768311 0.826745 0.374593 0.052 Uiso 1 1 calc R . . . .
C52 C 0.8378(3) 0.3968(3) 0.30756(17) 0.0380(10) Uani 1 1 d . . . . .
C10 C 0.4396(3) 0.8052(3) 0.09951(17) 0.0387(11) Uani 1 1 d . . . . .
C42 C 0.7663(3) 0.9535(3) 0.27520(18) 0.0428(11) Uani 1 1 d . . . . .
C93 C 0.2577(3) 0.8358(3) 0.42403(17) 0.0394(11) Uani 1 1 d . . . . .
C80 C 0.3374(3) 0.7505(3) 0.43898(18) 0.0447(12) Uani 1 1 d . . . . .
C12 C 0.3726(3) 0.7123(3) 0.09870(17) 0.0393(11) Uani 1 1 d . . . . .
C53 C 0.8925(3) 0.3950(3) 0.35555(19) 0.0464(12) Uani 1 1 d . . . . .
C98 C 0.2167(3) 0.9509(3) 0.35870(19) 0.0434(11) Uani 1 1 d . . . . .
H98 H 0.230404 0.974670 0.326802 0.052 Uiso 1 1 calc R . . . .
C29 C 0.7222(3) 0.9718(3) 0.22008(18) 0.0420(11) Uani 1 1 d . . . . .
C13 C 0.3544(3) 0.7574(3) 0.05019(18) 0.0442(11) Uani 1 1 d . . . . .
C67 C 0.9012(3) 0.4576(3) 0.17409(18) 0.0427(11) Uani 1 1 d . . . . .
H67 H 0.874868 0.505992 0.151013 0.051 Uiso 1 1 calc R . . . .
C99 C 0.1342(3) 0.9954(3) 0.3877(2) 0.0464(12) Uani 1 1 d . . . . .
C56 C 0.7956(3) 0.3339(3) 0.31190(18) 0.0400(11) Uani 1 1 d . . . . .
C107 C 0.8327(3) 0.9019(3) 0.37742(19) 0.0448(12) Uani 1 1 d . . . . .
C55 C 0.7739(3) 0.3044(3) 0.3599(2) 0.0503(13) Uani 1 1 d . . . . .
C81 C 0.3826(3) 0.7596(4) 0.49076(19) 0.0546(15) Uani 1 1 d . . . . .
C3 C 0.3900(3) 0.8237(3) 0.04683(17) 0.0421(11) Uani 1 1 d . . . . .
C2 C 0.4591(4) 0.8126(3) 0.00160(18) 0.0477(12) Uani 1 1 d . . . . .
C101 C 0.1755(3) 0.8792(3) 0.45192(19) 0.0451(12) Uani 1 1 d . . . . .
H101 H 0.161400 0.854957 0.483471 0.054 Uiso 1 1 calc R . . . .
C108 C 0.8516(3) 0.9615(3) 0.3466(2) 0.0524(13) Uani 1 1 d . . . . .
H108 H 0.888600 0.984410 0.361122 0.063 Uiso 1 1 calc R . . . .
C17 C 0.3396(3) 0.6537(3) 0.11110(18) 0.0439(11) Uani 1 1 d . . . . .
H17 H 0.353859 0.623111 0.144153 0.053 Uiso 1 1 calc R . . . .
C109 C 0.8187(3) 0.9881(3) 0.2963(2) 0.0510(13) Uani 1 1 d . . . . .
H109 H 0.831762 1.029143 0.276590 0.061 Uiso 1 1 calc R . . . .
C30 C 0.6517(4) 1.0633(3) 0.2137(2) 0.0469(12) Uani 1 1 d . . . . .
C70 C 0.9788(3) 0.3174(3) 0.2429(2) 0.0517(13) Uani 1 1 d . . . . .
H70 H 1.005811 0.269581 0.266401 0.062 Uiso 1 1 calc R . . . .
C110 C 0.8708(4) 0.8751(4) 0.43325(19) 0.0565(12) Uani 1 1 d . U . . .
C89 C 0.4743(3) 0.6992(4) 0.5703(2) 0.0542(14) Uani 1 1 d . . . . .
H89 H 0.505070 0.652486 0.594105 0.065 Uiso 1 1 calc R . . . .
C16 C 0.2854(4) 0.6387(4) 0.0753(2) 0.0533(13) Uani 1 1 d . . . . .
C33 C 0.7999(4) 0.9425(4) 0.17785(19) 0.0527(13) Uani 1 1 d . . . . .
C68 C 0.9822(4) 0.3889(3) 0.1586(2) 0.0518(13) Uani 1 1 d . . . . .
C71 C 1.0273(4) 0.3902(4) 0.1040(2) 0.0588(14) Uani 1 1 d D U . . .
C87 C 0.2561(4) 0.5523(4) 0.4365(2) 0.0601(14) Uani 1 1 d . U . . .
H87 H 0.239885 0.507308 0.434404 0.072 Uiso 1 1 calc R . . . .
C1 C 0.4724(4) 0.8796(4) -0.0217(2) 0.0565(14) Uani 1 1 d . . . . .
C100 C 0.1141(3) 0.9581(3) 0.4334(2) 0.0500(13) Uani 1 1 d . . . . .
H100 H 0.057057 0.987575 0.452119 0.060 Uiso 1 1 calc R . . . .
C4 C 0.3047(4) 0.9115(3) 0.04775(18) 0.0500(13) Uani 1 1 d . . . . .
C54 C 0.8758(3) 0.3688(3) 0.40674(19) 0.0499(13) Uani 1 1 d . . . . .
C84 C 0.3074(4) 0.6819(4) 0.4416(2) 0.0555(12) Uani 1 1 d D U . . .
C60 C 0.7360(4) 0.2470(3) 0.3620(3) 0.0594(15) Uani 1 1 d . . . . .
H60 H 0.724330 0.225161 0.395194 0.071 Uiso 1 1 calc R . . . .
C102 C 0.0668(4) 1.0843(3) 0.3674(2) 0.0596(15) Uani 1 1 d . . . . .
C85 C 0.2404(4) 0.6883(4) 0.4083(2) 0.0656(16) Uani 1 1 d . U . . .
H85 H 0.211454 0.737812 0.386434 0.079 Uiso 1 1 calc R . . . .
C69 C 1.0201(4) 0.3199(3) 0.1948(2) 0.0577(14) Uani 1 1 d . . . . .
H69 H 1.076435 0.273329 0.185560 0.069 Uiso 1 1 calc R . . . .
C116 C 0.5965(4) 0.7866(4) -0.0757(2) 0.0627(15) Uani 1 1 d . . . . .
H116 H 0.644032 0.777621 -0.101926 0.075 Uiso 1 1 calc R . . . .
C5 C 0.3097(4) 0.9824(3) 0.0270(2) 0.0567(14) Uani 1 1 d . . . . .
C82 C 0.4289(4) 0.6922(4) 0.5250(2) 0.0583(14) Uani 1 1 d . . . . .
C114 C 0.5153(4) 0.7331(4) -0.0155(2) 0.0581(14) Uani 1 1 d . . . . .
H114 H 0.506180 0.686833 -0.000769 0.070 Uiso 1 1 calc R . . . .
C14 C 0.3023(4) 0.7423(4) 0.0133(2) 0.0582(14) Uani 1 1 d . . . . .
H14 H 0.290727 0.771022 -0.020420 0.070 Uiso 1 1 calc R . . . .
C18 C 0.2410(4) 0.5791(4) 0.0887(2) 0.0630(15) Uani 1 1 d D U . . .
C57 C 0.7748(4) 0.3068(4) 0.2667(2) 0.0579(14) Uani 1 1 d . . . . .
H57 H 0.788250 0.326526 0.233245 0.070 Uiso 1 1 calc R . . . .
C117 C 0.5412(4) 0.8658(4) -0.0605(2) 0.0669(16) Uani 1 1 d . . . . .
H117 H 0.549707 0.911734 -0.076514 0.080 Uiso 1 1 calc R . . . .
C31 C 0.6390(4) 1.1109(4) 0.1681(2) 0.0631(14) Uani 1 1 d . U . . .
C115 C 0.5841(4) 0.7202(4) -0.0535(2) 0.0704(17) Uani 1 1 d . . . . .
H115 H 0.622899 0.665217 -0.064268 0.084 Uiso 1 1 calc R . . . .
C6 C 0.2308(5) 1.0624(4) 0.0318(2) 0.0698(17) Uani 1 1 d . . . . .
H6 H 0.234477 1.111535 0.017518 0.084 Uiso 1 1 calc R . . . .
C15 C 0.2680(4) 0.6847(4) 0.0268(2) 0.0607(15) Uani 1 1 d . . . . .
H15 H 0.230836 0.675804 0.002133 0.073 Uiso 1 1 calc R . . . .
C88 C 0.3219(4) 0.5456(4) 0.4702(3) 0.0711(15) Uani 1 1 d . U . . .
H88 H 0.346586 0.495977 0.492355 0.085 Uiso 1 1 calc R . . . .
C64 C 0.9614(4) 0.4240(4) 0.3497(3) 0.0705(17) Uani 1 1 d . . . . .
H64 H 0.975523 0.441695 0.315745 0.085 Uiso 1 1 calc R . . . .
C59 C 0.7159(4) 0.2225(4) 0.3175(3) 0.0744(19) Uani 1 1 d . . . . .
H59 H 0.688428 0.184733 0.319601 0.089 Uiso 1 1 calc R . . . .
C41 C 0.5950(5) 1.1013(4) 0.2563(2) 0.0738(18) Uani 1 1 d . . . . .
H41 H 0.602504 1.069449 0.288741 0.089 Uiso 1 1 calc R . . . .
C58 C 0.7344(4) 0.2513(4) 0.2690(3) 0.0675(16) Uani 1 1 d . . . . .
H58 H 0.719965 0.233719 0.237514 0.081 Uiso 1 1 calc R . . . .
C61 C 0.9260(4) 0.3708(4) 0.4491(2) 0.0702(17) Uani 1 1 d . . . . .
H61 H 0.913833 0.351976 0.483240 0.084 Uiso 1 1 calc R . . . .
C103 C 0.0317(5) 1.0825(4) 0.3138(2) 0.0743(18) Uani 1 1 d . . . . .
H10A H 0.083826 1.064198 0.288205 0.111 Uiso 1 1 calc GR . . . .
H10B H -0.015068 1.138675 0.303063 0.111 Uiso 1 1 calc GR . . . .
H10C H 0.003379 1.043491 0.315365 0.111 Uiso 1 1 calc GR . . . .
C92 C 0.3818(4) 0.8342(4) 0.5018(2) 0.0714(17) Uani 1 1 d . . . . .
H92 H 0.349029 0.882062 0.479221 0.086 Uiso 1 1 calc R . . . .
C104 C -0.0196(4) 1.1244(4) 0.4052(2) 0.0760(18) Uani 1 1 d . . . . .
H10D H -0.051178 1.087990 0.409627 0.114 Uiso 1 1 calc GR . . . .
H10E H -0.062830 1.179219 0.390079 0.114 Uiso 1 1 calc GR . . . .
H10F H 0.000748 1.131265 0.439578 0.114 Uiso 1 1 calc GR . . . .
C86 C 0.2123(5) 0.6237(4) 0.4051(3) 0.0794(18) Uani 1 1 d . U . . .
H86 H 0.164504 0.629650 0.382006 0.095 Uiso 1 1 calc R . . . .
C9 C 0.2200(5) 0.9214(4) 0.0707(2) 0.0746(17) Uani 1 1 d . . . . .
H9 H 0.214190 0.872829 0.084084 0.090 Uiso 1 1 calc R . . . .
C90 C 0.4719(4) 0.7757(5) 0.5785(3) 0.0766(19) Uani 1 1 d . . . . .
H90 H 0.502236 0.781653 0.608105 0.092 Uiso 1 1 calc R . . . .
C105 C 0.1163(5) 1.1405(4) 0.3676(3) 0.0806(19) Uani 1 1 d . . . . .
H10G H 0.137426 1.139851 0.403235 0.121 Uiso 1 1 calc GR . . . .
H10H H 0.073007 1.197798 0.356424 0.121 Uiso 1 1 calc GR . . . .
H10I H 0.170107 1.119934 0.343109 0.121 Uiso 1 1 calc GR . . . .
C32 C 0.7944(4) 0.9835(4) 0.1289(2) 0.0689(15) Uani 1 1 d . U . . .
C38 C 0.5733(5) 1.1940(5) 0.1644(3) 0.086(2) Uani 1 1 d . . . . .
H38 H 0.566922 1.225753 0.132068 0.104 Uiso 1 1 calc R . . . .
C39 C 0.5179(6) 1.2304(4) 0.2066(4) 0.089(2) Uani 1 1 d . . . . .
H39 H 0.472848 1.287264 0.203992 0.107 Uiso 1 1 calc R . . . .
C62 C 0.9931(5) 0.3995(5) 0.4427(3) 0.090(2) Uani 1 1 d . . . . .
H62 H 1.027890 0.400231 0.471821 0.108 Uiso 1 1 calc R . . . .
C7 C 0.1519(5) 1.0683(5) 0.0562(3) 0.085(2) Uani 1 1 d . . . . .
H7 H 0.101130 1.121801 0.060516 0.102 Uiso 1 1 calc R . . . .
C91 C 0.4271(5) 0.8425(5) 0.5449(3) 0.0789(18) Uani 1 1 d . . . . .
H91 H 0.426515 0.894843 0.550822 0.095 Uiso 1 1 calc R . . . .
C63 C 1.0086(5) 0.4271(5) 0.3929(3) 0.088(2) Uani 1 1 d . . . . .
H63 H 1.053142 0.448997 0.388245 0.106 Uiso 1 1 calc R . . . .
C40 C 0.5284(5) 1.1828(4) 0.2540(3) 0.094(2) Uani 1 1 d . . . . .
H40 H 0.490061 1.206529 0.284011 0.113 Uiso 1 1 calc R . . . .
C37 C 0.8688(6) 0.9488(6) 0.0912(3) 0.096(2) Uani 1 1 d . . . . .
H37 H 0.863076 0.975740 0.057137 0.116 Uiso 1 1 calc R . . . .
C34 C 0.8813(5) 0.8695(4) 0.1873(3) 0.092(2) Uani 1 1 d . . . . .
H34 H 0.888185 0.840435 0.220753 0.110 Uiso 1 1 calc R . . . .
C8 C 0.1442(5) 0.9978(5) 0.0751(3) 0.090(2) Uani 1 1 d . . . . .
H8 H 0.087413 1.001602 0.090937 0.107 Uiso 1 1 calc R . . . .
C36 C 0.9467(7) 0.8795(7) 0.1025(3) 0.106(3) Uani 1 1 d . . . . .
H36 H 0.997322 0.859470 0.077791 0.128 Uiso 1 1 calc R . . . .
C19 C 0.2526(6) 0.5235(5) 0.0441(3) 0.089(2) Uani 1 1 d . U . . .
H19A H 0.223762 0.558019 0.012416 0.133 Uiso 1 1 calc GR . . . .
H19B H 0.222472 0.486934 0.053887 0.133 Uiso 1 1 calc GR . . . .
H19C H 0.319186 0.489198 0.036929 0.133 Uiso 1 1 calc DGR . . . .
C83 C 0.3572(4) 0.6016(4) 0.4764(2) 0.0624(12) Uani 1 1 d D U . . .
C111 C 0.8367(7) 0.8132(6) 0.4620(3) 0.110(3) Uani 1 1 d . U . . .
H11A H 0.768437 0.840032 0.464681 0.165 Uiso 1 1 calc GR . . . .
H11B H 0.862533 0.798074 0.497462 0.165 Uiso 1 1 calc GR . . . .
H11C H 0.857744 0.762722 0.441922 0.165 Uiso 1 1 calc GR . . . .
C112 C 0.8360(7) 0.9517(5) 0.4654(3) 0.123(3) Uani 1 1 d . U . . .
H11D H 0.850061 0.994640 0.446434 0.185 Uiso 1 1 calc GR . . . .
H11E H 0.867005 0.936841 0.499527 0.185 Uiso 1 1 calc GR . . . .
H11F H 0.768480 0.973430 0.471268 0.185 Uiso 1 1 calc GR . . . .
C35 C 0.9518(6) 0.8381(5) 0.1502(3) 0.115(3) Uani 1 1 d . . . . .
H35 H 1.004914 0.786797 0.157801 0.138 Uiso 1 1 calc R . . . .
C20 C 0.316(3) 0.502(3) 0.117(2) 0.095(7) Uani 0.174(16) 1 d D U P B 1
H20A H 0.377782 0.498015 0.107038 0.143 Uiso 0.174(16) 1 calc DGR . P B 1
H20B H 0.311394 0.451909 0.108016 0.143 Uiso 0.174(16) 1 calc GR . P B 1
H20C H 0.306601 0.508295 0.155653 0.143 Uiso 0.174(16) 1 calc GR . P B 1
C113 C 0.9760(5) 0.8318(6) 0.4317(3) 0.118(3) Uani 1 1 d . U . . .
H11G H 0.997622 0.789375 0.405155 0.177 Uiso 1 1 calc GR . . . .
H11H H 0.998699 0.804999 0.466405 0.177 Uiso 1 1 calc GR . . . .
H11I H 1.000153 0.873080 0.422509 0.177 Uiso 1 1 calc GR . . . .
C72 C 1.034(2) 0.318(2) 0.0748(10) 0.125(14) Uani 0.311(14) 1 d D U P C 1
H72A H 1.079407 0.266084 0.091644 0.188 Uiso 0.311(14) 1 calc GR . P C 1
H72B H 1.054165 0.323545 0.038207 0.188 Uiso 0.311(14) 1 calc GR . P C 1
H72C H 0.972834 0.317858 0.075095 0.188 Uiso 0.311(14) 1 calc GR . P C 1
C73 C 1.1387(14) 0.3715(16) 0.1150(10) 0.092(8) Uani 0.311(14) 1 d D U P C 1
H73A H 1.138808 0.417961 0.133614 0.138 Uiso 0.311(14) 1 calc GR . P C 1
H73B H 1.172612 0.366368 0.081215 0.138 Uiso 0.311(14) 1 calc GR . P C 1
H73C H 1.169108 0.319426 0.136592 0.138 Uiso 0.311(14) 1 calc GR . P C 1
C21 C 0.181(3) 0.609(3) 0.1409(17) 0.076(12) Uani 0.174(16) 1 d . U P B 1
H21A H 0.221448 0.605324 0.169563 0.114 Uiso 0.174(16) 1 calc GR . P B 1
H21B H 0.150267 0.572293 0.150201 0.114 Uiso 0.174(16) 1 calc GR . P B 1
H21C H 0.133523 0.666453 0.135358 0.114 Uiso 0.174(16) 1 calc GR . P B 1
C74 C 0.994(2) 0.4722(16) 0.0757(11) 0.105(11) Uani 0.311(14) 1 d D U P C 1
H74A H 0.928437 0.492068 0.067031 0.157 Uiso 0.311(14) 1 calc GR . P C 1
H74B H 1.031293 0.467195 0.043135 0.157 Uiso 0.311(14) 1 calc GR . P C 1
H74C H 1.000581 0.512031 0.098086 0.157 Uiso 0.311(14) 1 calc GR . P C 1
O2 O 0.7955(4) 0.6445(3) 0.1062(2) 0.1044(17) Uani 1 1 d . . . . .
C124 C 0.7263(6) 0.7589(5) 0.0473(3) 0.102(2) Uani 1 1 d . . . . .
H12A H 0.735801 0.761121 0.008545 0.123 Uiso 1 1 calc R . . . .
H12B H 0.665139 0.804826 0.056595 0.123 Uiso 1 1 calc R . . . .
C122 C 0.8240(7) 0.7084(6) 0.1187(3) 0.113(3) Uani 1 1 d . . . . .
H12C H 0.790361 0.737009 0.150728 0.135 Uiso 1 1 calc R . . . .
H12D H 0.891847 0.683273 0.124826 0.135 Uiso 1 1 calc R . . . .
C125 C 0.7300(7) 0.6761(5) 0.0660(3) 0.111(3) Uani 1 1 d . . . . .
H12E H 0.668014 0.683061 0.079605 0.133 Uiso 1 1 calc R . . . .
H12F H 0.749351 0.637480 0.036664 0.133 Uiso 1 1 calc R . . . .
C123 C 0.8004(8) 0.7665(6) 0.0735(3) 0.123(3) Uani 1 1 d . . . . .
H12G H 0.855283 0.752774 0.049502 0.147 Uiso 1 1 calc R . . . .
H12H H 0.779205 0.824330 0.084796 0.147 Uiso 1 1 calc R . . . .
O3 O 0.4301(5) 0.5407(4) 0.2373(2) 0.1120(18) Uani 1 1 d . . . . .
C127 C 0.5123(5) 0.4365(5) 0.2992(3) 0.098(2) Uani 1 1 d . . . . .
H12I H 0.571123 0.417799 0.318412 0.118 Uiso 1 1 calc R . . . .
H12J H 0.498928 0.387864 0.295671 0.118 Uiso 1 1 calc R . . . .
C126 C 0.5190(7) 0.4748(6) 0.2469(3) 0.111(3) Uani 1 1 d . . . . .
H12K H 0.566450 0.496396 0.246856 0.133 Uiso 1 1 calc R . . . .
H12L H 0.536608 0.433136 0.219503 0.133 Uiso 1 1 calc R . . . .
C128 C 0.4346(6) 0.5034(5) 0.3269(3) 0.108(3) Uani 1 1 d . . . . .
H12M H 0.457954 0.529918 0.351869 0.130 Uiso 1 1 calc R . . . .
H12N H 0.394092 0.481565 0.346420 0.130 Uiso 1 1 calc R . . . .
C129 C 0.3843(7) 0.5630(7) 0.2828(4) 0.150(4) Uani 1 1 d . . . . .
H12O H 0.321548 0.565353 0.280319 0.180 Uiso 1 1 calc R . . . .
H12P H 0.376329 0.619680 0.290257 0.180 Uiso 1 1 calc R . . . .
O4 O 0.7101(5) 0.7204(5) 0.4120(2) 0.130(2) Uani 1 1 d . U . . .
C130 C 0.7756(8) 0.6393(7) 0.4150(4) 0.127(3) Uani 1 1 d . U . . .
H13A H 0.836930 0.636486 0.423280 0.152 Uiso 0.50(4) 1 calc R . P D 1
H13B H 0.781652 0.613584 0.380748 0.152 Uiso 0.50(4) 1 calc R . P D 1
H13C H 0.836120 0.634953 0.400314 0.152 Uiso 0.50(4) 1 calc R . P D 2
H13D H 0.756309 0.604399 0.394492 0.152 Uiso 0.50(4) 1 calc R . P D 2
C133 C 0.6496(6) 0.7343(6) 0.4564(4) 0.118(3) Uani 1 1 d . U . . .
H13E H 0.597093 0.721441 0.449049 0.142 Uiso 0.50(4) 1 calc R . P D 1
H13F H 0.624252 0.793125 0.466381 0.142 Uiso 0.50(4) 1 calc R . P D 1
H13G H 0.657158 0.772691 0.480102 0.142 Uiso 0.50(4) 1 calc R . P D 2
H13H H 0.583866 0.758756 0.445418 0.142 Uiso 0.50(4) 1 calc R . P D 2
C131 C 0.7476(19) 0.5966(12) 0.4547(9) 0.092(6) Uani 0.50(4) 1 d . U P D 1
H13I H 0.799924 0.543619 0.467052 0.111 Uiso 0.50(4) 1 calc R . P D 1
H13J H 0.695666 0.585451 0.443671 0.111 Uiso 0.50(4) 1 calc R . P D 1
C132 C 0.7118(18) 0.6729(14) 0.5016(10) 0.094(6) Uani 0.50(4) 1 d . U P D 1
H13K H 0.676100 0.663290 0.532032 0.113 Uiso 0.50(4) 1 calc R . P D 1
H13L H 0.761903 0.686254 0.513107 0.113 Uiso 0.50(4) 1 calc R . P D 1
O5 O 0.3000(6) 1.0231(5) 0.2490(3) 0.147(3) Uani 1 1 d . . . . .
C134 C 0.3802(8) 1.0406(6) 0.2476(3) 0.120(3) Uani 1 1 d . . . . .
H13M H 0.438422 0.987968 0.250246 0.144 Uiso 1 1 calc R . . . .
H13N H 0.376846 1.075381 0.277186 0.144 Uiso 1 1 calc R . . . .
C135 C 0.3780(7) 1.0856(7) 0.1971(3) 0.122(3) Uani 1 1 d . . . . .
H13O H 0.362507 1.144843 0.202580 0.147 Uiso 1 1 calc R . . . .
H13P H 0.439388 1.059765 0.178576 0.147 Uiso 1 1 calc R . . . .
C136 C 0.3100(8) 1.0803(9) 0.1680(3) 0.163(5) Uani 1 1 d . . . . .
H13Q H 0.336905 1.057169 0.133395 0.196 Uiso 1 1 calc R . . . .
H13R H 0.258822 1.136925 0.161411 0.196 Uiso 1 1 calc R . . . .
C137 C 0.2719(8) 1.0255(9) 0.1965(5) 0.164(5) Uani 1 1 d . . . . .
H13S H 0.203096 1.050234 0.194314 0.196 Uiso 1 1 calc R . . . .
H13T H 0.299335 0.968919 0.182367 0.196 Uiso 1 1 calc R . . . .
O6 O 0.7581(13) 0.6582(13) 0.7462(7) 0.323(8) Uani 1 1 d . U . . .
C138 C 0.7687(13) 0.7116(12) 0.7041(10) 0.246(9) Uani 1 1 d D U . . .
H13U H 0.835398 0.698716 0.698877 0.295 Uiso 1 1 calc R . . . .
H13V H 0.734123 0.770922 0.713193 0.295 Uiso 1 1 calc R . . . .
C141 C 0.7089(13) 0.6203(12) 0.7230(7) 0.224(7) Uani 1 1 d D U . . .
H14A H 0.739015 0.559392 0.732001 0.268 Uiso 1 1 calc R . . . .
H14B H 0.644280 0.643412 0.737577 0.268 Uiso 1 1 calc R . . . .
C139 C 0.7322(16) 0.6978(14) 0.6556(8) 0.267(9) Uani 1 1 d D U . . .
H13W H 0.677554 0.749099 0.643453 0.321 Uiso 1 1 calc R . . . .
H13X H 0.780591 0.680937 0.627187 0.321 Uiso 1 1 calc R . . . .
C140 C 0.7065(18) 0.6331(14) 0.6698(8) 0.267(10) Uani 1 1 d D U . . .
H14C H 0.642872 0.648534 0.657448 0.320 Uiso 1 1 calc R . . . .
H14D H 0.750078 0.581193 0.652946 0.320 Uiso 1 1 calc R . . . .
O7 O 0.5434(8) 0.9175(5) 0.6235(3) 0.179(3) Uani 1 1 d . . . . .
C142 C 0.4821(8) 1.0084(9) 0.6199(5) 0.179(6) Uani 1 1 d D . . . .
H14E H 0.423318 1.019906 0.602388 0.215 Uiso 1 1 calc R . . . .
H14F H 0.466731 1.030882 0.655549 0.215 Uiso 1 1 calc R . . . .
C145 C 0.6145(8) 0.9042(9) 0.5873(7) 0.188(6) Uani 1 1 d D . . . .
H14G H 0.609045 0.872914 0.557864 0.226 Uiso 1 1 calc R . . . .
H14H H 0.675242 0.870401 0.604153 0.226 Uiso 1 1 calc R . . . .
C143 C 0.5313(12) 1.0451(9) 0.5903(7) 0.218(8) Uani 1 1 d D . . . .
H14I H 0.550624 1.077406 0.613191 0.262 Uiso 1 1 calc R . . . .
H14J H 0.491728 1.083711 0.562165 0.262 Uiso 1 1 calc R . . . .
C144 C 0.6101(11) 0.9803(10) 0.5681(7) 0.210(7) Uani 1 1 d D . . . .
H14K H 0.605774 0.984772 0.529128 0.252 Uiso 1 1 calc R . . . .
H14L H 0.667225 0.984752 0.577303 0.252 Uiso 1 1 calc R . . . .
O8 O 0.0556(8) 0.5878(9) 0.3116(4) 0.215(5) Uani 1 1 d . . . . .
C147 C -0.0849(7) 0.6454(7) 0.2770(8) 0.164(5) Uani 1 1 d . . . . .
H14M H -0.134636 0.701902 0.268001 0.197 Uiso 1 1 calc R . . . .
H14N H -0.113414 0.606671 0.285973 0.197 Uiso 1 1 calc R . . . .
C146 C -0.0294(12) 0.6467(9) 0.3182(6) 0.170(6) Uani 1 1 d . . . . .
H14O H -0.028546 0.702002 0.317763 0.204 Uiso 1 1 calc R . . . .
H14P H -0.055681 0.637231 0.352690 0.204 Uiso 1 1 calc R . . . .
C148 C -0.0163(14) 0.6154(11) 0.2347(5) 0.188(6) Uani 1 1 d D . . . .
H14Q H -0.023121 0.571212 0.216256 0.226 Uiso 1 1 calc R . . . .
H14R H -0.023230 0.661654 0.208861 0.226 Uiso 1 1 calc R . . . .
C149 C 0.0704(11) 0.5832(12) 0.2589(7) 0.236(9) Uani 1 1 d D . . . .
H14S H 0.108280 0.524319 0.249883 0.284 Uiso 1 1 calc R . . . .
H14T H 0.104559 0.616038 0.246479 0.284 Uiso 1 1 calc R . . . .
C118 C -0.1418(13) 1.1470(13) 0.1172(8) 0.277(8) Uani 1 1 d D U . . .
H11J H -0.136670 1.102143 0.094441 0.332 Uiso 1 1 calc R . . . .
H11K H -0.209048 1.181533 0.124575 0.332 Uiso 1 1 calc R . . . .
C120 C -0.0317(10) 1.1397(8) 0.1721(5) 0.162(4) Uani 1 1 d D U . . .
H12Q H 0.031625 1.094131 0.177909 0.194 Uiso 1 1 calc R . . . .
H12R H -0.048583 1.176958 0.202050 0.194 Uiso 1 1 calc R . . . .
O1 O -0.0326(10) 1.1855(9) 0.1243(5) 0.269(6) Uani 1 1 d D U . . .
C119 C -0.1072(8) 1.1978(10) 0.0883(6) 0.187(5) Uani 1 1 d D U . . .
H11L H -0.154143 1.256962 0.084854 0.224 Uiso 1 1 calc R . . . .
H11M H -0.082713 1.176770 0.052930 0.224 Uiso 1 1 calc R . . . .
C121 C -0.0957(9) 1.1058(9) 0.1697(6) 0.183(5) Uani 1 1 d D U . . .
H12S H -0.141127 1.122169 0.199629 0.219 Uiso 1 1 calc R . . . .
H12T H -0.063974 1.044077 0.168629 0.219 Uiso 1 1 calc R . . . .
O9 O 0.5762(10) 0.4123(10) 0.1004(5) 0.244(5) Uani 1 1 d . U . . .
C152 C 0.6112(12) 0.5131(8) 0.0983(6) 0.200(6) Uani 1 1 d . U . . .
H15A H 0.636151 0.548233 0.077742 0.240 Uiso 1 1 calc R . . . .
H15B H 0.568200 0.547533 0.125952 0.240 Uiso 1 1 calc R . . . .
C151 C 0.6862(9) 0.4439(10) 0.1229(5) 0.160(4) Uani 1 1 d . U . . .
H15C H 0.692773 0.455129 0.159736 0.192 Uiso 1 1 calc R . . . .
H15D H 0.745673 0.431282 0.103280 0.192 Uiso 1 1 calc R . . . .
C150 C 0.6609(10) 0.3765(8) 0.1211(5) 0.165(5) Uani 1 1 d . U . . .
H15E H 0.705436 0.332192 0.098684 0.198 Uiso 1 1 calc R . . . .
H15F H 0.659067 0.351808 0.156995 0.198 Uiso 1 1 calc R . . . .
C153 C 0.5580(10) 0.4876(11) 0.0626(6) 0.216(7) Uani 1 1 d . U . . .
H15G H 0.587562 0.472787 0.027217 0.259 Uiso 1 1 calc R . . . .
H15H H 0.491356 0.527688 0.059904 0.259 Uiso 1 1 calc R . . . .
O10 O 0.1965(15) 0.7512(8) 0.2360(7) 0.372(13) Uani 1 1 d . . . . .
C155 C 0.0920(7) 0.8525(8) 0.2775(4) 0.133(4) Uani 1 1 d . . . . .
H15I H 0.101402 0.872042 0.311283 0.159 Uiso 1 1 calc R . . . .
H15J H 0.024727 0.868261 0.273964 0.159 Uiso 1 1 calc R . . . .
C154 C 0.1442(13) 0.7669(9) 0.2749(5) 0.178(6) Uani 1 1 d . . . . .
H15K H 0.181343 0.744306 0.307166 0.214 Uiso 1 1 calc R . . . .
H15L H 0.102183 0.739761 0.272829 0.214 Uiso 1 1 calc R . . . .
C156 C 0.1268(14) 0.8882(8) 0.2328(5) 0.198(7) Uani 1 1 d . . . . .
H15M H 0.077106 0.919770 0.207116 0.238 Uiso 1 1 calc R . . . .
H15N H 0.152512 0.925366 0.244814 0.238 Uiso 1 1 calc R . . . .
C157 C 0.1991(10) 0.8140(12) 0.2105(6) 0.203(7) Uani 1 1 d . . . . .
H15O H 0.187875 0.812672 0.172598 0.243 Uiso 1 1 calc R . . . .
H15P H 0.260860 0.813431 0.213737 0.243 Uiso 1 1 calc R . . . .
C72A C 0.9577(6) 0.4011(7) 0.0615(3) 0.073(3) Uani 0.689(14) 1 d D U P C 2
H72D H 0.943685 0.352666 0.063545 0.109 Uiso 0.689(14) 1 calc GR . P C 2
H72E H 0.984662 0.405509 0.026648 0.109 Uiso 0.689(14) 1 calc GR . P C 2
H72F H 0.900137 0.452083 0.067163 0.109 Uiso 0.689(14) 1 calc GR . P C 2
C74A C 1.0495(10) 0.4638(9) 0.0982(5) 0.088(4) Uani 0.689(14) 1 d . U P C 2
H74D H 0.991679 0.515679 0.100255 0.132 Uiso 0.689(14) 1 calc GR . P C 2
H74E H 1.080844 0.463407 0.064002 0.132 Uiso 0.689(14) 1 calc GR . P C 2
H74F H 1.090651 0.460520 0.126600 0.132 Uiso 0.689(14) 1 calc GR . P C 2
C73A C 1.1128(7) 0.3113(7) 0.0946(4) 0.098(5) Uani 0.689(14) 1 d D U P C 2
H73D H 1.161271 0.305906 0.118902 0.148 Uiso 0.689(14) 1 calc GR . P C 2
H73E H 1.135224 0.312729 0.058156 0.148 Uiso 0.689(14) 1 calc GR . P C 2
H73F H 1.098197 0.263451 0.100726 0.148 Uiso 0.689(14) 1 calc GR . P C 2
C21A C 0.1323(6) 0.6343(6) 0.0919(6) 0.113(5) Uani 0.826(16) 1 d . U P B 2
H21D H 0.115517 0.663368 0.124974 0.170 Uiso 0.826(16) 1 calc GR . P B 2
H21E H 0.100469 0.598381 0.090534 0.170 Uiso 0.826(16) 1 calc GR . P B 2
H21F H 0.113277 0.675540 0.061985 0.170 Uiso 0.826(16) 1 calc GR . P B 2
C20A C 0.2754(10) 0.5269(8) 0.1376(4) 0.104(4) Uani 0.826(16) 1 d . U P B 2
H20D H 0.339963 0.485389 0.131934 0.155 Uiso 0.826(16) 1 calc GR . P B 2
H20E H 0.236278 0.498207 0.147198 0.155 Uiso 0.826(16) 1 calc GR . P B 2
H20F H 0.272637 0.562420 0.166134 0.155 Uiso 0.826(16) 1 calc GR . P B 2
C1A C 0.674(2) 0.6590(17) 0.4804(13) 0.125(11) Uani 0.50(4) 1 d . U P D 2
H1AA H 0.643459 0.628971 0.464033 0.150 Uiso 0.50(4) 1 calc R . P D 2
H1AB H 0.655676 0.664521 0.518286 0.150 Uiso 0.50(4) 1 calc R . P D 2
C1B C 0.7850(18) 0.6095(14) 0.4738(12) 0.110(8) Uani 0.50(4) 1 d . U P D 2
H1BA H 0.819655 0.631422 0.494434 0.132 Uiso 0.50(4) 1 calc R . P D 2
H1BB H 0.809453 0.548065 0.479653 0.132 Uiso 0.50(4) 1 calc R . P D 2
S2A S 0.7143(14) 1.0946(12) 0.1136(9) 0.117(5) Uani 0.31(3) 1 d . . P A 2

loop_
_atom_site_aniso_label
_atom_site_aniso_U_11
_atom_site_aniso_U_22
_atom_site_aniso_U_33
_atom_site_aniso_U_23
_atom_site_aniso_U_13
_atom_site_aniso_U_12
S3 0.0692(9) 0.0664(10) 0.0505(8) 0.0029(7) 0.0180(7) -0.0210(8)
S4 0.0698(10) 0.0592(10) 0.0786(11) 0.0176(8) -0.0162(8) -0.0255(8)
S1 0.0963(12) 0.0491(9) 0.0795(11) -0.0012(8) 0.0080(9) -0.0376(9)
S2 0.090(2) 0.098(4) 0.0463(17) 0.0222(16) -0.0220(13) -0.0386(19)
C23 0.038(2) 0.027(2) 0.026(2) 0.0043(18) -0.0049(18) -0.012(2)
C48 0.037(2) 0.027(2) 0.033(2) 0.0040(19) -0.0056(19) -0.013(2)
C47 0.042(2) 0.029(2) 0.027(2) 0.0002(18) -0.0053(18) -0.015(2)
C46 0.042(2) 0.028(2) 0.031(2) 0.0047(18) -0.0071(19) -0.012(2)
C77 0.039(2) 0.027(2) 0.032(2) 0.0015(19) -0.0065(19) -0.009(2)
C97 0.042(2) 0.033(2) 0.031(2) 0.0031(19) -0.0098(19) -0.018(2)
C26 0.048(3) 0.028(2) 0.028(2) -0.0013(18) -0.0053(19) -0.017(2)
C24 0.045(2) 0.031(2) 0.031(2) 0.0008(19) -0.0047(19) -0.016(2)
C96 0.041(2) 0.026(2) 0.036(2) 0.0058(19) -0.009(2) -0.009(2)
C76 0.033(2) 0.030(2) 0.037(2) -0.001(2) 0.0020(19) -0.009(2)
C78 0.039(2) 0.029(2) 0.031(2) 0.0099(19) -0.0061(19) -0.006(2)
C22 0.046(2) 0.033(2) 0.027(2) 0.0023(19) -0.0020(19) -0.019(2)
C11 0.043(2) 0.026(2) 0.036(2) -0.0003(19) -0.005(2) -0.013(2)
C94 0.038(2) 0.026(2) 0.040(2) -0.004(2) -0.010(2) -0.005(2)
C50 0.039(2) 0.030(2) 0.035(2) 0.0004(19) 0.0008(19) -0.014(2)
C51 0.033(2) 0.030(2) 0.033(2) 0.0061(19) -0.0041(18) -0.010(2)
C25 0.057(3) 0.036(3) 0.033(2) 0.003(2) -0.006(2) -0.026(2)
C95 0.041(2) 0.029(2) 0.032(2) -0.0010(19) -0.0097(19) -0.009(2)
C49 0.045(2) 0.036(3) 0.027(2) 0.0031(19) -0.0015(19) -0.019(2)
C75 0.033(2) 0.028(2) 0.032(2) 0.0070(18) -0.0042(18) -0.0053(19)
C45 0.044(2) 0.038(3) 0.033(2) 0.000(2) -0.0091(19) -0.020(2)
C79 0.035(2) 0.032(2) 0.038(2) 0.003(2) 0.0025(19) -0.007(2)
C27 0.052(3) 0.036(3) 0.029(2) 0.0037(19) -0.011(2) -0.023(2)
C66 0.032(2) 0.037(3) 0.041(2) -0.003(2) 0.0031(19) -0.012(2)
C43 0.039(2) 0.041(3) 0.035(2) -0.002(2) -0.006(2) -0.014(2)
C65 0.039(2) 0.039(3) 0.051(3) 0.001(2) 0.001(2) -0.011(2)
C44 0.044(2) 0.033(2) 0.036(2) -0.003(2) -0.008(2) -0.016(2)
C28 0.052(3) 0.033(2) 0.035(2) 0.001(2) -0.006(2) -0.022(2)
C106 0.047(3) 0.038(3) 0.042(3) -0.004(2) -0.007(2) -0.016(2)
C52 0.039(2) 0.031(2) 0.038(2) 0.003(2) 0.003(2) -0.011(2)
C10 0.054(3) 0.030(2) 0.033(2) 0.0001(19) -0.009(2) -0.018(2)
C42 0.050(3) 0.042(3) 0.040(3) -0.008(2) -0.003(2) -0.023(2)
C93 0.036(2) 0.030(2) 0.040(2) -0.002(2) -0.004(2) -0.004(2)
C80 0.040(2) 0.036(3) 0.045(3) 0.005(2) 0.004(2) -0.005(2)
C12 0.046(3) 0.036(3) 0.037(2) -0.008(2) -0.001(2) -0.018(2)
C53 0.039(3) 0.033(3) 0.049(3) 0.005(2) -0.004(2) 0.001(2)
C98 0.052(3) 0.026(2) 0.045(3) 0.002(2) -0.016(2) -0.009(2)
C29 0.057(3) 0.037(3) 0.039(2) 0.001(2) -0.005(2) -0.028(2)
C13 0.059(3) 0.046(3) 0.037(3) -0.001(2) -0.009(2) -0.030(3)
C67 0.039(2) 0.041(3) 0.041(3) 0.003(2) 0.005(2) -0.013(2)
C99 0.043(3) 0.032(3) 0.053(3) -0.007(2) -0.017(2) -0.003(2)
C56 0.035(2) 0.030(2) 0.046(3) 0.002(2) 0.005(2) -0.008(2)
C107 0.039(2) 0.040(3) 0.053(3) -0.011(2) -0.006(2) -0.013(2)
C55 0.034(2) 0.033(3) 0.072(3) 0.006(2) 0.008(2) -0.006(2)
C81 0.033(2) 0.066(4) 0.037(3) 0.013(3) 0.001(2) 0.001(3)
C3 0.059(3) 0.032(3) 0.036(2) 0.001(2) -0.011(2) -0.020(2)
C2 0.065(3) 0.052(3) 0.034(2) 0.003(2) -0.012(2) -0.033(3)
C101 0.037(2) 0.038(3) 0.047(3) -0.006(2) -0.006(2) -0.004(2)
C108 0.050(3) 0.053(3) 0.058(3) -0.011(3) -0.009(2) -0.023(3)
C17 0.054(3) 0.042(3) 0.042(3) -0.004(2) -0.001(2) -0.027(3)
C109 0.057(3) 0.052(3) 0.051(3) -0.001(2) -0.005(2) -0.031(3)
C30 0.058(3) 0.040(3) 0.053(3) 0.003(2) -0.010(2) -0.030(3)
C70 0.037(2) 0.043(3) 0.058(3) 0.010(2) 0.006(2) -0.003(2)
C110 0.066(3) 0.064(3) 0.041(3) -0.006(2) -0.018(2) -0.027(3)
C89 0.043(3) 0.068(4) 0.045(3) 0.008(3) -0.013(2) -0.019(3)
C16 0.059(3) 0.058(3) 0.053(3) -0.017(3) 0.009(3) -0.033(3)
C33 0.066(3) 0.057(3) 0.045(3) -0.007(3) 0.005(2) -0.036(3)
C68 0.055(3) 0.048(3) 0.054(3) -0.009(3) 0.019(2) -0.025(3)
C71 0.064(3) 0.064(3) 0.052(3) -0.009(3) 0.020(2) -0.032(3)
C87 0.061(3) 0.052(3) 0.078(4) -0.013(3) 0.009(3) -0.035(3)
C1 0.067(3) 0.058(4) 0.047(3) 0.002(3) -0.007(3) -0.030(3)
C100 0.040(3) 0.043(3) 0.051(3) -0.014(2) -0.006(2) -0.002(2)
C4 0.066(3) 0.043(3) 0.038(3) 0.003(2) -0.013(2) -0.020(3)
C54 0.047(3) 0.038(3) 0.046(3) 0.005(2) -0.001(2) -0.002(2)
C84 0.048(3) 0.068(3) 0.054(3) -0.020(2) 0.019(2) -0.029(2)
C60 0.047(3) 0.044(3) 0.080(4) 0.004(3) 0.011(3) -0.016(3)
C102 0.057(3) 0.036(3) 0.070(4) -0.001(3) -0.023(3) -0.004(3)
C85 0.083(4) 0.049(3) 0.065(4) -0.011(3) 0.017(3) -0.030(3)
C69 0.043(3) 0.050(3) 0.072(4) -0.011(3) 0.020(3) -0.014(3)
C116 0.069(4) 0.074(4) 0.047(3) 0.004(3) 0.008(3) -0.036(4)
C5 0.080(4) 0.040(3) 0.046(3) 0.000(2) -0.009(3) -0.022(3)
C82 0.048(3) 0.065(4) 0.053(3) 0.002(3) 0.007(3) -0.018(3)
C114 0.075(4) 0.053(3) 0.043(3) -0.001(3) 0.001(3) -0.026(3)
C14 0.085(4) 0.068(4) 0.037(3) 0.001(3) -0.018(3) -0.046(3)
C18 0.072(3) 0.071(4) 0.067(3) -0.020(3) 0.012(3) -0.050(3)
C57 0.056(3) 0.059(4) 0.062(3) -0.007(3) 0.007(3) -0.028(3)
C117 0.083(4) 0.069(4) 0.055(3) 0.007(3) 0.001(3) -0.040(4)
C31 0.066(3) 0.063(4) 0.063(3) 0.018(2) -0.018(2) -0.032(3)
C115 0.080(4) 0.054(4) 0.065(4) -0.007(3) -0.001(3) -0.018(3)
C6 0.089(5) 0.048(4) 0.064(4) 0.005(3) -0.011(3) -0.022(3)
C15 0.082(4) 0.079(4) 0.042(3) -0.012(3) -0.008(3) -0.053(4)
C88 0.069(4) 0.073(3) 0.079(4) -0.007(3) 0.007(3) -0.039(3)
C64 0.055(3) 0.089(5) 0.074(4) 0.006(4) -0.011(3) -0.038(4)
C59 0.057(3) 0.049(4) 0.122(6) -0.003(4) 0.015(4) -0.029(3)
C41 0.090(4) 0.048(4) 0.059(4) 0.002(3) -0.011(3) -0.008(3)
C58 0.058(3) 0.056(4) 0.087(4) -0.020(3) 0.001(3) -0.023(3)
C61 0.067(4) 0.068(4) 0.051(3) 0.009(3) -0.011(3) -0.008(3)
C103 0.087(4) 0.047(4) 0.071(4) 0.006(3) -0.029(3) -0.011(3)
C92 0.073(4) 0.066(4) 0.066(4) -0.006(3) -0.019(3) -0.021(3)
C104 0.062(4) 0.046(4) 0.086(4) -0.005(3) -0.003(3) 0.009(3)
C86 0.073(4) 0.072(4) 0.086(4) -0.012(3) 0.006(3) -0.024(3)
C9 0.079(4) 0.062(4) 0.077(4) -0.002(3) 0.003(3) -0.026(4)
C90 0.065(4) 0.100(6) 0.060(4) -0.006(4) 0.000(3) -0.032(4)
C105 0.088(4) 0.034(3) 0.105(5) 0.008(3) -0.038(4) -0.012(3)
C32 0.075(3) 0.085(4) 0.049(3) 0.009(3) -0.004(2) -0.038(2)
C38 0.094(5) 0.062(5) 0.106(6) 0.034(4) -0.045(5) -0.039(4)
C39 0.096(5) 0.044(4) 0.126(7) 0.007(4) -0.047(5) -0.026(4)
C62 0.072(4) 0.106(6) 0.076(5) -0.009(4) -0.029(4) -0.021(4)
C7 0.086(5) 0.063(5) 0.083(5) -0.011(4) 0.006(4) -0.014(4)
C91 0.084(4) 0.070(5) 0.077(4) -0.011(4) -0.017(4) -0.026(4)
C63 0.069(4) 0.125(7) 0.079(5) 0.006(4) -0.021(4) -0.050(5)
C40 0.103(5) 0.057(4) 0.090(5) -0.013(4) -0.016(4) -0.002(4)
C37 0.113(6) 0.138(8) 0.051(4) 0.001(4) 0.014(4) -0.069(6)
C34 0.101(5) 0.066(5) 0.072(4) 0.003(4) 0.024(4) -0.008(4)
C8 0.068(4) 0.071(5) 0.110(6) 0.001(4) 0.007(4) -0.014(4)
C36 0.099(6) 0.126(8) 0.084(6) -0.030(5) 0.033(5) -0.040(6)
C19 0.129(6) 0.080(5) 0.089(4) -0.018(4) 0.008(4) -0.074(5)
C83 0.070(3) 0.089(3) 0.045(3) -0.019(2) 0.0243(17) -0.051(3)
C111 0.167(7) 0.139(6) 0.068(4) 0.028(4) -0.043(4) -0.108(6)
C112 0.204(8) 0.081(4) 0.063(4) -0.023(3) -0.009(5) -0.039(5)
C35 0.108(6) 0.089(6) 0.090(6) -0.014(5) 0.022(5) 0.009(5)
C20 0.095(7) 0.095(7) 0.095(7) -0.005(2) -0.001(2) -0.042(3)
C113 0.070(3) 0.167(8) 0.090(5) 0.008(5) -0.027(3) -0.026(4)
C72 0.22(4) 0.14(2) 0.072(17) -0.046(16) 0.06(2) -0.13(3)
C73 0.059(9) 0.082(18) 0.125(19) 0.002(13) 0.042(9) -0.028(11)
C21 0.07(2) 0.09(2) 0.080(19) -0.007(18) 0.025(18) -0.059(16)
C74 0.111(19) 0.084(11) 0.069(18) 0.012(11) 0.047(14) -0.004(13)
O2 0.140(5) 0.063(3) 0.091(4) 0.027(3) -0.010(3) -0.030(3)
C124 0.119(6) 0.081(6) 0.092(5) 0.027(4) 0.003(5) -0.036(5)
C122 0.137(7) 0.105(7) 0.090(6) 0.011(5) -0.014(5) -0.049(6)
C125 0.152(8) 0.088(6) 0.093(6) 0.023(5) -0.023(5) -0.055(6)
C123 0.203(10) 0.119(7) 0.082(5) 0.043(5) -0.051(6) -0.105(8)
O3 0.119(5) 0.130(5) 0.081(4) 0.038(3) -0.030(3) -0.053(4)
C127 0.080(5) 0.098(6) 0.085(5) 0.026(4) 0.008(4) -0.015(4)
C126 0.119(7) 0.124(8) 0.079(5) -0.006(5) 0.008(5) -0.044(7)
C128 0.132(7) 0.083(6) 0.083(5) 0.012(4) 0.005(5) -0.026(5)
C129 0.102(6) 0.120(8) 0.142(9) 0.056(7) 0.016(6) 0.019(6)
O4 0.163(6) 0.127(5) 0.104(4) 0.031(4) -0.034(4) -0.070(5)
C130 0.166(9) 0.123(7) 0.107(6) -0.025(5) 0.023(6) -0.078(6)
C133 0.102(6) 0.096(6) 0.138(7) 0.001(5) -0.018(5) -0.025(5)
C131 0.075(12) 0.074(8) 0.132(14) -0.009(8) 0.018(10) -0.038(9)
C132 0.084(12) 0.095(12) 0.098(9) 0.014(8) 0.014(8) -0.038(10)
O5 0.174(6) 0.138(6) 0.107(5) 0.055(4) 0.018(4) -0.058(5)
C134 0.185(10) 0.113(7) 0.078(5) 0.014(5) -0.011(6) -0.081(8)
C135 0.154(8) 0.133(8) 0.095(6) 0.038(6) -0.047(6) -0.078(7)
C136 0.197(11) 0.267(15) 0.077(6) 0.082(7) -0.034(6) -0.158(12)
C137 0.182(11) 0.221(14) 0.138(9) 0.068(9) -0.039(8) -0.142(11)
O6 0.361(19) 0.38(2) 0.345(16) -0.020(15) -0.041(14) -0.270(18)
C138 0.173(15) 0.158(14) 0.42(3) -0.080(16) 0.068(17) -0.084(13)
C141 0.246(17) 0.249(19) 0.239(15) -0.047(15) 0.042(15) -0.167(16)
C139 0.23(2) 0.19(2) 0.36(2) 0.035(19) 0.004(18) -0.076(15)
C140 0.38(3) 0.26(2) 0.234(15) -0.007(18) -0.027(19) -0.21(2)
O7 0.226(9) 0.118(6) 0.195(8) -0.055(6) 0.063(7) -0.078(7)
C142 0.129(9) 0.187(14) 0.173(11) -0.078(11) 0.058(8) -0.021(10)
C145 0.110(8) 0.153(13) 0.286(18) -0.072(13) 0.061(10) -0.041(9)
C143 0.217(15) 0.126(11) 0.286(19) -0.023(11) 0.125(14) -0.063(12)
C144 0.185(13) 0.135(12) 0.277(18) -0.026(12) 0.106(12) -0.048(11)
O8 0.139(7) 0.340(16) 0.151(8) 0.011(9) -0.035(6) -0.091(9)
C147 0.086(7) 0.092(8) 0.300(18) -0.035(10) -0.020(10) -0.021(6)
C146 0.163(11) 0.182(13) 0.182(13) -0.093(11) 0.085(11) -0.088(11)
C148 0.218(16) 0.172(14) 0.136(11) -0.001(9) -0.073(12) -0.044(13)
C149 0.168(15) 0.28(2) 0.170(14) 0.009(14) 0.077(12) -0.020(13)
C118 0.272(11) 0.285(12) 0.288(11) 0.053(8) -0.044(8) -0.141(9)
C120 0.195(8) 0.145(8) 0.139(7) -0.002(6) 0.001(6) -0.071(6)
O1 0.314(10) 0.255(9) 0.249(9) 0.005(7) -0.002(8) -0.137(8)
C119 0.105(6) 0.241(10) 0.223(9) 0.016(7) -0.019(6) -0.086(7)
C121 0.171(8) 0.180(9) 0.190(8) -0.021(7) 0.028(7) -0.071(7)
O9 0.220(11) 0.282(15) 0.244(13) -0.045(10) -0.033(9) -0.115(11)
C152 0.254(16) 0.106(8) 0.185(13) -0.049(8) 0.011(10) -0.025(8)
C151 0.144(9) 0.193(12) 0.141(9) -0.026(9) -0.002(7) -0.071(9)
C150 0.190(12) 0.122(9) 0.159(11) 0.003(8) -0.022(9) -0.047(9)
C153 0.145(10) 0.237(15) 0.138(10) -0.069(8) 0.005(7) 0.040(10)
O10 0.47(3) 0.148(11) 0.261(16) 0.057(11) 0.115(16) 0.060(13)
C155 0.117(7) 0.144(10) 0.144(9) -0.050(8) 0.049(6) -0.063(7)
C154 0.315(19) 0.129(11) 0.101(8) -0.029(7) 0.068(10) -0.111(13)
C156 0.36(2) 0.105(9) 0.130(9) -0.033(8) 0.010(12) -0.097(13)
C157 0.152(11) 0.195(16) 0.203(15) -0.013(14) 0.098(11) -0.033(11)
C72A 0.099(7) 0.090(8) 0.043(4) -0.013(5) 0.019(4) -0.056(6)
C74A 0.103(10) 0.102(8) 0.083(9) -0.007(7) 0.029(7) -0.069(8)
C73A 0.083(7) 0.093(7) 0.079(7) 0.002(6) 0.044(6) -0.006(6)
C21A 0.077(5) 0.093(7) 0.189(14) -0.046(7) 0.044(6) -0.056(5)
C20A 0.168(11) 0.133(10) 0.075(6) 0.020(6) -0.016(6) -0.128(9)
C1A 0.105(14) 0.100(12) 0.129(19) 0.005(12) 0.035(13) -0.012(11)
C1B 0.088(12) 0.079(12) 0.163(13) 0.059(12) -0.002(12) -0.045(9)
S2A 0.146(8) 0.100(7) 0.115(8) 0.052(6) -0.012(7) -0.071(7)

loop_
_atom_type_symbol
_atom_type_description
_atom_type_scat_dispersion_real
_atom_type_scat_dispersion_imag
_atom_type_scat_source
C C 0.0030 0.0020 'International Tables Vol C Tables 4.2.6.8 and 6.1.1.4'
H H 0.0000 0.0000 'International Tables Vol C Tables 4.2.6.8 and 6.1.1.4'
O O 0.0110 0.0060 'International Tables Vol C Tables 4.2.6.8 and 6.1.1.4'
S S 0.1250 0.1230 'International Tables Vol C Tables 4.2.6.8 and 6.1.1.4'

loop_
_geom_angle_atom_site_label_1
_geom_angle_atom_site_label_2
_geom_angle_atom_site_label_3
_geom_angle
C55 S3 C54 102.1(2)
C83 S4 C82 107.1(3)
C5 S1 C1 102.4(3)
C32 S2 C31 101.9(3)
C24 C23 C47 110.3(4)
C22 C23 C47 127.1(4)
C22 C23 C24 122.6(4)
C76 C48 C47 110.3(3)
C49 C48 C47 126.8(4)
C49 C48 C76 122.9(4)
C23 C47 C48 115.3(3)
C46 C47 C23 101.2(3)
C46 C47 C48 112.1(3)
C46 C47 C97 113.2(3)
C97 C47 C23 113.9(3)
C97 C47 C48 101.7(3)
C26 C46 C47 111.3(4)
C45 C46 C47 126.6(4)
C45 C46 C26 122.1(4)
C97 C77 C76 108.4(4)
C97 C77 C78 121.0(4)
C78 C77 C76 130.5(4)
C77 C97 C47 110.7(4)
C96 C97 C47 128.1(4)
C96 C97 C77 121.2(4)
C46 C26 C24 107.9(4)
C46 C26 C27 120.6(4)
C27 C26 C24 131.5(4)
C23 C24 C26 109.3(4)
C23 C24 C25 121.0(4)
C25 C24 C26 129.7(4)
C97 C96 H96 121.1
C95 C96 C97 117.8(4)
C95 C96 H96 121.1
C48 C76 C77 108.7(4)
C75 C76 C48 121.0(4)
C75 C76 C77 130.3(4)
C77 C78 H78 121.1
C79 C78 C77 117.8(4)
C79 C78 H78 121.1
C23 C22 H22 121.6
C23 C22 C11 116.9(4)
C11 C22 H22 121.6
C22 C11 C10 121.4(4)
C22 C11 C12 130.3(4)
C10 C11 C12 108.2(4)
C93 C94 C95 108.1(4)
C98 C94 C95 130.9(4)
C98 C94 C93 121.0(4)
C51 C50 C66 108.2(4)
C49 C50 C51 121.3(4)
C49 C50 C66 130.5(4)
C50 C51 C52 110.4(3)
C75 C51 C50 120.7(4)
C75 C51 C52 129.0(4)
C24 C25 H25 121.4
C10 C25 C24 117.3(4)
C10 C25 H25 121.4
C96 C95 C94 130.3(4)
C96 C95 C79 121.6(4)
C79 C95 C94 108.1(4)
C48 C49 C50 116.8(4)
C48 C49 H49 121.6
C50 C49 H49 121.6
C76 C75 C51 117.2(4)
C76 C75 H75 121.4
C51 C75 H75 121.4
C46 C45 H45 121.7
C44 C45 C46 116.5(4)
C44 C45 H45 121.7
C78 C79 C95 120.7(4)
C78 C79 C80 128.0(4)
C95 C79 C80 111.3(4)
C26 C27 H27 121.1
C28 C27 C26 117.8(4)
C28 C27 H27 121.1
C65 C66 C50 108.2(4)
C67 C66 C50 130.8(4)
C67 C66 C65 121.1(4)
C106 C43 C44 129.5(4)
C42 C43 C44 109.3(4)
C42 C43 C106 121.2(4)
C66 C65 C52 112.6(4)
C66 C65 C70 119.0(4)
C70 C65 C52 128.4(4)
C45 C44 C43 129.4(4)
C45 C44 C28 122.7(4)
C28 C44 C43 107.9(4)
C27 C28 C44 120.3(4)
C27 C28 C29 128.7(4)
C44 C28 C29 111.1(4)
C43 C106 H106 120.1
C107 C106 C43 119.9(5)
C107 C106 H106 120.1
C65 C52 C51 100.6(3)
C65 C52 C53 111.2(4)
C65 C52 C56 110.8(4)
C53 C52 C51 109.8(4)
C53 C52 C56 114.3(4)
C56 C52 C51 109.3(3)
C11 C10 C3 111.0(4)
C25 C10 C11 120.8(4)
C25 C10 C3 128.2(4)
C43 C42 C29 111.3(4)
C43 C42 C109 120.3(4)
C109 C42 C29 128.4(4)
C94 C93 C80 112.0(4)
C101 C93 C94 120.2(4)
C101 C93 C80 127.8(4)
C79 C80 C81 110.1(4)
C93 C80 C79 100.4(4)
C93 C80 C81 108.0(4)
C84 C80 C79 109.7(4)
C84 C80 C93 112.4(4)
C84 C80 C81 115.3(4)
C13 C12 C11 107.8(4)
C17 C12 C11 130.8(4)
C17 C12 C13 121.4(4)
C54 C53 C52 123.8(4)
C54 C53 C64 116.9(5)
C64 C53 C52 119.2(4)
C94 C98 H98 120.7
C94 C98 C99 118.6(5)
C99 C98 H98 120.7
C28 C29 C42 100.4(4)
C30 C29 C28 111.7(4)
C30 C29 C42 110.2(4)
C30 C29 C33 115.0(4)
C33 C29 C28 109.5(4)
C33 C29 C42 109.0(4)
C12 C13 C3 112.4(4)
C12 C13 C14 119.4(4)
C14 C13 C3 128.0(4)
C66 C67 H67 119.6
C66 C67 C68 120.8(5)
C68 C67 H67 119.6
C98 C99 C102 118.9(5)
C100 C99 C98 119.6(4)
C100 C99 C102 121.5(4)
C55 C56 C52 122.7(4)
C57 C56 C52 120.0(4)
C57 C56 C55 117.2(5)
C106 C107 C108 117.7(4)
C106 C107 C110 121.8(5)
C108 C107 C110 120.4(4)
C56 C55 S3 123.8(4)
C56 C55 C60 120.8(5)
C60 C55 S3 115.4(4)
C82 C81 C80 121.7(5)
C92 C81 C80 121.2(5)
C92 C81 C82 117.1(5)
C10 C3 C4 108.8(4)
C13 C3 C10 100.3(4)
C13 C3 C4 108.6(4)
C2 C3 C10 110.0(4)
C2 C3 C13 113.0(4)
C2 C3 C4 115.1(4)
C1 C2 C3 122.0(5)
C114 C2 C3 119.7(5)
C114 C2 C1 118.2(5)
C93 C101 H101 120.4
C100 C101 C93 119.2(5)
C100 C101 H101 120.4
C107 C108 H108 118.6
C109 C108 C107 122.8(5)
C109 C108 H108 118.6
C12 C17 H17 119.8
C12 C17 C16 120.4(5)
C16 C17 H17 119.8
C42 C109 H109 120.9
C108 C109 C42 118.2(5)
C108 C109 H109 120.9
C31 C30 C29 124.3(5)
C31 C30 C41 116.7(5)
C41 C30 C29 118.9(5)
C65 C70 H70 120.4
C69 C70 C65 119.2(5)
C69 C70 H70 120.4
C107 C110 C111 112.4(4)
C112 C110 C107 108.6(5)
C112 C110 C111 107.3(6)
C112 C110 C113 110.5(7)
C113 C110 C107 110.7(5)
C113 C110 C111 107.3(6)
C82 C89 H89 121.0
C90 C89 H89 121.0
C90 C89 C82 118.0(5)
C17 C16 C18 122.5(5)
C17 C16 C15 117.2(5)
C15 C16 C18 120.2(5)
C32 C33 C29 123.9(5)
C32 C33 C34 116.4(5)
C34 C33 C29 119.7(5)
C67 C68 C71 120.4(5)
C67 C68 C69 117.4(4)
C69 C68 C71 122.1(5)
C68 C71 C73 106.1(9)
C72 C71 C68 109.4(10)
C72 C71 C73 105.7(14)
C74 C71 C68 115.9(10)
C74 C71 C72 118.1(15)
C74 C71 C73 100.1(17)
C72A C71 C68 109.1(5)
C74A C71 C68 109.3(6)
C74A C71 C72A 107.7(8)
C73A C71 C68 112.5(6)
C73A C71 C72A 107.7(7)
C73A C71 C74A 110.3(8)
C88 C87 H87 119.8
C88 C87 C86 120.5(6)
C86 C87 H87 119.8
C2 C1 S1 123.4(4)
C117 C1 S1 116.4(4)
C117 C1 C2 120.1(5)
C99 C100 H100 119.4
C101 C100 C99 121.3(4)
C101 C100 H100 119.4
C5 C4 C3 122.1(5)
C5 C4 C9 116.9(5)
C9 C4 C3 121.0(5)
C53 C54 S3 122.2(4)
C61 C54 S3 116.5(4)
C61 C54 C53 121.2(5)
C80 C84 C83 121.7(5)
C85 C84 C80 118.0(5)
C85 C84 C83 120.0(5)
C55 C60 H60 119.8
C59 C60 C55 120.4(6)
C59 C60 H60 119.8
C99 C102 C104 111.6(5)
C103 C102 C99 110.8(4)
C103 C102 C104 107.7(5)
C103 C102 C105 112.5(5)
C105 C102 C99 108.8(4)
C105 C102 C104 105.4(5)
C84 C85 H85 118.9
C84 C85 C86 122.1(6)
C86 C85 H85 118.9
C70 C69 C68 122.4(5)
C70 C69 H69 118.8
C68 C69 H69 118.8
C117 C116 H116 119.8
C117 C116 C115 120.5(5)
C115 C116 H116 119.8
C4 C5 S1 124.1(4)
C4 C5 C6 119.8(5)
C6 C5 S1 116.0(4)
C81 C82 S4 124.1(5)
C81 C82 C89 121.8(6)
C89 C82 S4 114.1(4)
C2 C114 H114 119.5
C115 C114 C2 121.1(5)
C115 C114 H114 119.5
C13 C14 H14 120.8
C15 C14 C13 118.4(5)
C15 C14 H14 120.8
C16 C18 C20 106(2)
C16 C18 C21 107.3(14)
C16 C18 C21A 107.0(6)
C19 C18 C16 111.9(5)
C19 C18 C20 87(2)
C19 C18 C21 139.4(15)
C19 C18 C21A 102.9(6)
C20 C18 C21 92(3)
C20A C18 C16 114.0(5)
C20A C18 C19 109.2(7)
C20A C18 C21A 111.4(7)
C56 C57 H57 119.1
C56 C57 C58 121.8(5)
C58 C57 H57 119.1
C1 C117 H117 119.9
C116 C117 C1 120.2(6)
C116 C117 H117 119.9
C30 C31 S2 120.8(5)
C30 C31 C38 121.9(6)
C30 C31 S2A 128.7(6)
C38 C31 S2 116.6(6)
C38 C31 S2A 107.2(6)
C116 C115 C114 119.8(6)
C116 C115 H115 120.1
C114 C115 H115 120.1
C5 C6 H6 119.7
C7 C6 C5 120.5(6)
C7 C6 H6 119.7
C16 C15 H15 118.4
C14 C15 C16 123.1(5)
C14 C15 H15 118.4
C87 C88 H88 116.2
C87 C88 C83 127.7(7)
C83 C88 H88 116.2
C53 C64 H64 119.8
C63 C64 C53 120.5(6)
C63 C64 H64 119.8
C60 C59 H59 119.5
C60 C59 C58 121.0(6)
C58 C59 H59 119.5
C30 C41 H41 118.5
C40 C41 C30 123.1(6)
C40 C41 H41 118.5
C57 C58 H58 120.7
C59 C58 C57 118.7(6)
C59 C58 H58 120.7
C54 C61 H61 119.5
C62 C61 C54 121.1(6)
C62 C61 H61 119.5
C102 C103 H10A 109.5
C102 C103 H10B 109.5
C102 C103 H10C 109.5
H10A C103 H10B 109.5
H10A C103 H10C 109.5
H10B C103 H10C 109.5
C81 C92 H92 118.8
C81 C92 C91 122.4(6)
C91 C92 H92 118.8
C102 C104 H10D 109.5
C102 C104 H10E 109.5
C102 C104 H10F 109.5
H10D C104 H10E 109.5
H10D C104 H10F 109.5
H10E C104 H10F 109.5
C87 C86 C85 117.9(6)
C87 C86 H86 121.0
C85 C86 H86 121.0
C4 C9 H9 118.3
C8 C9 C4 123.4(6)
C8 C9 H9 118.3
C89 C90 H90 119.5
C91 C90 C89 121.0(6)
C91 C90 H90 119.5
C102 C105 H10G 109.5
C102 C105 H10H 109.5
C102 C105 H10I 109.5
H10G C105 H10H 109.5
H10G C105 H10I 109.5
H10H C105 H10I 109.5
C33 C32 S2 122.2(5)
C33 C32 C37 119.6(6)
C33 C32 S2A 124.5(7)
C37 C32 S2 117.3(5)
C37 C32 S2A 113.7(6)
C31 C38 H38 119.7
C39 C38 C31 120.7(7)
C39 C38 H38 119.7
C38 C39 H39 120.5
C38 C39 C40 118.9(7)
C40 C39 H39 120.5
C61 C62 H62 120.9
C61 C62 C63 118.2(6)
C63 C62 H62 120.9
C6 C7 H7 119.8
C6 C7 C8 120.4(7)
C8 C7 H7 119.8
C92 C91 H91 120.2
C90 C91 C92 119.7(7)
C90 C91 H91 120.2
C64 C63 H63 119.0
C62 C63 C64 122.1(7)
C62 C63 H63 119.0
C41 C40 C39 118.7(7)
C41 C40 H40 120.6
C39 C40 H40 120.6
C32 C37 H37 119.1
C36 C37 C32 121.9(7)
C36 C37 H37 119.1
C33 C34 H34 118.8
C35 C34 C33 122.4(7)
C35 C34 H34 118.8
C9 C8 H8 120.6
C7 C8 C9 118.8(7)
C7 C8 H8 120.6
C37 C36 H36 120.6
C37 C36 C35 118.7(7)
C35 C36 H36 120.6
C18 C19 H19A 109.5
C18 C19 H19B 109.5
C18 C19 H19C 109.5
H19A C19 H19B 109.5
H19A C19 H19C 109.5
H19B C19 H19C 109.5
C84 C83 S4 121.1(4)
C88 C83 S4 127.1(5)
C88 C83 C84 111.7(5)
C110 C111 H11A 109.5
C110 C111 H11B 109.5
C110 C111 H11C 109.5
H11A C111 H11B 109.5
H11A C111 H11C 109.5
H11B C111 H11C 109.5
C110 C112 H11D 109.5
C110 C112 H11E 109.5
C110 C112 H11F 109.5
H11D C112 H11E 109.5
H11D C112 H11F 109.5
H11E C112 H11F 109.5
C34 C35 H35 119.6
C36 C35 C34 120.9(8)
C36 C35 H35 119.6
C18 C20 H20A 109.5
C18 C20 H20B 109.5
C18 C20 H20C 109.5
H20A C20 H20B 109.5
H20A C20 H20C 109.5
H20B C20 H20C 109.5
C110 C113 H11G 109.5
C110 C113 H11H 109.5
C110 C113 H11I 109.5
H11G C113 H11H 109.5
H11G C113 H11I 109.5
H11H C113 H11I 109.5
C71 C72 H72A 109.5
C71 C72 H72B 109.5
C71 C72 H72C 109.5
H72A C72 H72B 109.5
H72A C72 H72C 109.5
H72B C72 H72C 109.5
C71 C73 H73A 109.5
C71 C73 H73B 109.5
C71 C73 H73C 109.5
H73A C73 H73B 109.5
H73A C73 H73C 109.5
H73B C73 H73C 109.5
C18 C21 H21A 109.5
C18 C21 H21B 109.5
C18 C21 H21C 109.5
H21A C21 H21B 109.5
H21A C21 H21C 109.5
H21B C21 H21C 109.5
C71 C74 H74A 109.5
C71 C74 H74B 109.5
C71 C74 H74C 109.5
H74A C74 H74B 109.5
H74A C74 H74C 109.5
H74B C74 H74C 109.5
C125 O2 C122 109.2(6)
H12A C124 H12B 108.6
C125 C124 H12A 110.5
C125 C124 H12B 110.4
C123 C124 H12A 110.4
C123 C124 H12B 110.4
C123 C124 C125 106.4(7)
O2 C122 H12C 110.6
O2 C122 H12D 110.6
H12C C122 H12D 108.7
C123 C122 O2 105.7(7)
C123 C122 H12C 110.6
C123 C122 H12D 110.6
O2 C125 C124 106.4(7)
O2 C125 H12E 110.4
O2 C125 H12F 110.4
C124 C125 H12E 110.4
C124 C125 H12F 110.4
H12E C125 H12F 108.6
C124 C123 H12G 110.4
C124 C123 H12H 110.4
C122 C123 C124 106.6(7)
C122 C123 H12G 110.4
C122 C123 H12H 110.4
H12G C123 H12H 108.6
C129 O3 C126 108.9(6)
H12I C127 H12J 108.8
C126 C127 H12I 110.8
C126 C127 H12J 110.8
C126 C127 C128 105.0(7)
C128 C127 H12I 110.8
C128 C127 H12J 110.8
O3 C126 C127 106.3(6)
O3 C126 H12K 110.5
O3 C126 H12L 110.5
C127 C126 H12K 110.5
C127 C126 H12L 110.5
H12K C126 H12L 108.7
C127 C128 H12M 111.3
C127 C128 H12N 111.3
C127 C128 C129 102.4(7)
H12M C128 H12N 109.2
C129 C128 H12M 111.3
C129 C128 H12N 111.3
O3 C129 C128 111.6(7)
O3 C129 H12O 109.3
O3 C129 H12P 109.3
C128 C129 H12O 109.3
C128 C129 H12P 109.3
H12O C129 H12P 108.0
C130 O4 C133 108.4(7)
O4 C130 H13A 110.1
O4 C130 H13B 110.1
O4 C130 H13C 110.2
O4 C130 H13D 110.2
O4 C130 C131 108.1(11)
O4 C130 C1B 107.4(11)
H13A C130 H13B 108.4
H13C C130 H13D 108.5
C131 C130 H13A 110.2
C131 C130 H13B 110.0
C1B C130 H13C 110.3
C1B C130 H13D 110.1
O4 C133 H13E 110.7
O4 C133 H13F 110.7
O4 C133 H13G 110.7
O4 C133 H13H 110.7
O4 C133 C132 105.0(10)
H13E C133 H13F 108.8
H13G C133 H13H 108.8
C132 C133 H13E 110.8
C132 C133 H13F 110.7
C1A C133 O4 105.3(12)
C1A C133 H13G 110.5
C1A C133 H13H 110.8
C130 C131 H13I 112.2
C130 C131 H13J 112.4
C130 C131 C132 97.5(16)
H13I C131 H13J 109.8
C132 C131 H13I 112.1
C132 C131 H13J 112.4
C133 C132 C131 85(2)
C133 C132 H13K 114.4
C133 C132 H13L 114.5
C131 C132 H13K 114.3
C131 C132 H13L 114.6
H13K C132 H13L 111.5
C137 O5 C134 108.8(6)
O5 C134 H13M 110.5
O5 C134 H13N 110.5
O5 C134 C135 106.3(8)
H13M C134 H13N 108.7
C135 C134 H13M 110.5
C135 C134 H13N 110.5
C134 C135 H13O 110.5
C134 C135 H13P 110.5
H13O C135 H13P 108.7
C136 C135 C134 106.2(8)
C136 C135 H13O 110.5
C136 C135 H13P 110.5
C135 C136 H13Q 109.5
C135 C136 H13R 109.5
C135 C136 C137 110.9(8)
H13Q C136 H13R 108.1
C137 C136 H13Q 109.5
C137 C136 H13R 109.5
O5 C137 C136 102.0(8)
O5 C137 H13S 111.4
O5 C137 H13T 111.4
C136 C137 H13S 111.4
C136 C137 H13T 111.4
H13S C137 H13T 109.2
C141 O6 C138 103.6(16)
O6 C138 H13U 109.9
O6 C138 H13V 109.9
O6 C138 C139 108.8(15)
H13U C138 H13V 108.3
C139 C138 H13U 109.9
C139 C138 H13V 109.9
O6 C141 H14A 109.3
O6 C141 H14B 109.3
H14A C141 H14B 107.9
C140 C141 O6 111.7(15)
C140 C141 H14A 109.3
C140 C141 H14B 109.3
C138 C139 H13W 110.8
C138 C139 H13X 110.8
H13W C139 H13X 108.9
C140 C139 C138 104.7(15)
C140 C139 H13W 110.8
C140 C139 H13X 110.8
C141 C140 C139 109.1(15)
C141 C140 H14C 109.9
C141 C140 H14D 109.9
C139 C140 H14C 109.9
C139 C140 H14D 109.9
H14C C140 H14D 108.3
C145 O7 C142 105.9(10)
O7 C142 H14E 110.4
O7 C142 H14F 110.4
H14E C142 H14F 108.6
C143 C142 O7 106.6(9)
C143 C142 H14E 110.4
C143 C142 H14F 110.4
O7 C145 H14G 109.8
O7 C145 H14H 109.8
O7 C145 C144 109.6(11)
H14G C145 H14H 108.2
C144 C145 H14G 109.8
C144 C145 H14H 109.7
C142 C143 H14I 110.2
C142 C143 H14J 110.2
C142 C143 C144 107.4(11)
H14I C143 H14J 108.5
C144 C143 H14I 110.2
C144 C143 H14J 110.2
C145 C144 C143 109.0(12)
C145 C144 H14K 109.9
C145 C144 H14L 109.9
C143 C144 H14K 109.9
C143 C144 H14L 109.9
H14K C144 H14L 108.3
C146 O8 C149 105.6(11)
H14M C147 H14N 109.4
C146 C147 H14M 111.6
C146 C147 H14N 111.6
C146 C147 C148 101.0(9)
C148 C147 H14M 111.6
C148 C147 H14N 111.6
O8 C146 C147 108.8(10)
O8 C146 H14O 109.9
O8 C146 H14P 109.9
C147 C146 H14O 109.9
C147 C146 H14P 109.9
H14O C146 H14P 108.3
C147 C148 H14Q 110.6
C147 C148 H14R 110.6
H14Q C148 H14R 108.8
C149 C148 C147 105.6(11)
C149 C148 H14Q 110.6
C149 C148 H14R 110.6
O8 C149 C148 108.3(11)
O8 C149 H14S 110.0
O8 C149 H14T 110.0
C148 C149 H14S 110.0
C148 C149 H14T 110.0
H14S C149 H14T 108.4
H11J C118 H11K 107.2
C119 C118 H11J 107.9
C119 C118 H11K 107.9
C119 C118 C121 117.6(13)
C121 C118 H11J 107.9
C121 C118 H11K 107.9
H12Q C120 H12R 108.2
O1 C120 H12Q 109.8
O1 C120 H12R 109.8
C121 C120 H12Q 109.8
C121 C120 H12R 109.8
C121 C120 O1 109.5(12)
C120 O1 C119 115.1(11)
C118 C119 O1 97.1(11)
C118 C119 H11L 112.3
C118 C119 H11M 112.3
O1 C119 H11L 112.3
O1 C119 H11M 112.3
H11L C119 H11M 109.9
C118 C121 H12S 111.8
C118 C121 H12T 111.8
C120 C121 C118 100.1(12)
C120 C121 H12S 111.8
C120 C121 H12T 111.8
H12S C121 H12T 109.5
C150 O9 C153 114.9(14)
H15A C152 H15B 107.8
C151 C152 H15A 109.0
C151 C152 H15B 109.0
C151 C152 C153 113.0(12)
C153 C152 H15A 109.0
C153 C152 H15B 109.0
C152 C151 H15C 110.9
C152 C151 H15D 110.9
C152 C151 C150 104.1(12)
H15C C151 H15D 109.0
C150 C151 H15C 110.9
C150 C151 H15D 110.9
O9 C150 C151 103.9(13)
O9 C150 H15E 111.0
O9 C150 H15F 111.0
C151 C150 H15E 111.0
C151 C150 H15F 111.0
H15E C150 H15F 109.0
O9 C153 H15G 113.9
O9 C153 H15H 113.9
C152 C153 O9 88.4(11)
C152 C153 H15G 113.9
C152 C153 H15H 113.9
H15G C153 H15H 111.1
C154 O10 C157 115.9(15)
H15I C155 H15J 108.9
C154 C155 H15I 110.9
C154 C155 H15J 110.9
C154 C155 C156 104.5(9)
C156 C155 H15I 110.9
C156 C155 H15J 110.9
O10 C154 C155 110.1(12)
O10 C154 H15K 109.6
O10 C154 H15L 109.6
C155 C154 H15K 109.6
C155 C154 H15L 109.6
H15K C154 H15L 108.2
C155 C156 H15M 111.4
C155 C156 H15N 111.4
H15M C156 H15N 109.2
C157 C156 C155 102.0(11)
C157 C156 H15M 111.4
C157 C156 H15N 111.4
O10 C157 C156 107.1(12)
O10 C157 H15O 110.3
O10 C157 H15P 110.3
C156 C157 H15O 110.3
C156 C157 H15P 110.3
H15O C157 H15P 108.5
C71 C72A H72D 109.5
C71 C72A H72E 109.5
C71 C72A H72F 109.5
H72D C72A H72E 109.5
H72D C72A H72F 109.5
H72E C72A H72F 109.5
C71 C74A H74D 109.5
C71 C74A H74E 109.5
C71 C74A H74F 109.5
H74D C74A H74E 109.5
H74D C74A H74F 109.5
H74E C74A H74F 109.5
C71 C73A H73D 109.5
C71 C73A H73E 109.5
C71 C73A H73F 109.5
H73D C73A H73E 109.5
H73D C73A H73F 109.5
H73E C73A H73F 109.5
C18 C21A H21D 109.5
C18 C21A H21E 109.5
C18 C21A H21F 109.5
H21D C21A H21E 109.5
H21D C21A H21F 109.5
H21E C21A H21F 109.5
C18 C20A H20D 109.5
C18 C20A H20E 109.5
C18 C20A H20F 109.5
H20D C20A H20E 109.5
H20D C20A H20F 109.5
H20E C20A H20F 109.5
C133 C1A H1AA 110.3
C133 C1A H1AB 110.6
C133 C1A C1B 106(2)
H1AA C1A H1AB 108.7
C1B C1A H1AA 110.2
C1B C1A H1AB 110.7
C130 C1B C1A 89(2)
C130 C1B H1BA 113.8
C130 C1B H1BB 114.0
C1A C1B H1BA 113.6
C1A C1B H1BB 114.0
H1BA C1B H1BB 111.1
C31 S2A C32 98.5(5)

loop_
_geom_bond_atom_site_label_1
_geom_bond_atom_site_label_2
_geom_bond_distance
S3 C55 1.746(6)
S3 C54 1.747(6)
S4 C82 1.744(6)
S4 C83 1.654(6)
S1 C1 1.767(6)
S1 C5 1.731(6)
S2 C31 1.800(7)
S2 C32 1.703(8)
C23 C47 1.532(6)
C23 C24 1.394(6)
C23 C22 1.376(6)
C48 C47 1.535(6)
C48 C76 1.394(6)
C48 C49 1.368(6)
C47 C46 1.521(6)
C47 C97 1.523(6)
C46 C26 1.397(6)
C46 C45 1.394(6)
C77 C97 1.397(6)
C77 C76 1.482(6)
C77 C78 1.400(6)
C97 C96 1.383(6)
C26 C24 1.469(6)
C26 C27 1.403(6)
C24 C25 1.397(6)
C96 H96 0.9500
C96 C95 1.380(6)
C76 C75 1.392(6)
C78 H78 0.9500
C78 C79 1.379(6)
C22 H22 0.9500
C22 C11 1.398(6)
C11 C10 1.412(6)
C11 C12 1.470(6)
C94 C95 1.486(6)
C94 C93 1.394(6)
C94 C98 1.389(6)
C50 C51 1.422(6)
C50 C49 1.391(6)
C50 C66 1.478(6)
C51 C75 1.393(6)
C51 C52 1.547(6)
C25 H25 0.9500
C25 C10 1.397(6)
C95 C79 1.406(6)
C49 H49 0.9500
C75 H75 0.9500
C45 H45 0.9500
C45 C44 1.379(6)
C79 C80 1.536(6)
C27 H27 0.9500
C27 C28 1.387(6)
C66 C65 1.396(7)
C66 C67 1.372(6)
C43 C44 1.479(6)
C43 C106 1.400(6)
C43 C42 1.372(7)
C65 C52 1.516(6)
C65 C70 1.402(6)
C44 C28 1.408(6)
C28 C29 1.533(6)
C106 H106 0.9500
C106 C107 1.372(6)
C52 C53 1.523(7)
C52 C56 1.536(6)
C10 C3 1.530(6)
C42 C29 1.548(6)
C42 C109 1.382(7)
C93 C80 1.531(6)
C93 C101 1.383(6)
C80 C81 1.580(7)
C80 C84 1.494(7)
C12 C13 1.395(6)
C12 C17 1.376(6)
C53 C54 1.406(7)
C53 C64 1.407(7)
C98 H98 0.9500
C98 C99 1.403(7)
C29 C30 1.523(7)
C29 C33 1.530(7)
C13 C3 1.517(6)
C13 C14 1.396(7)
C67 H67 0.9500
C67 C68 1.395(7)
C99 C100 1.394(7)
C99 C102 1.542(7)
C56 C55 1.386(7)
C56 C57 1.383(7)
C107 C108 1.408(7)
C107 C110 1.532(7)
C55 C60 1.397(7)
C81 C82 1.374(7)
C81 C92 1.372(8)
C3 C2 1.514(7)
C3 C4 1.560(7)
C2 C1 1.391(7)
C2 C114 1.388(7)
C101 H101 0.9500
C101 C100 1.380(7)
C108 H108 0.9500
C108 C109 1.380(7)
C17 H17 0.9500
C17 C16 1.399(7)
C109 H109 0.9500
C30 C31 1.358(7)
C30 C41 1.383(8)
C70 H70 0.9500
C70 C69 1.368(7)
C110 C111 1.558(9)
C110 C112 1.508(8)
C110 C113 1.510(9)
C89 H89 0.9500
C89 C82 1.429(7)
C89 C90 1.375(9)
C16 C18 1.528(7)
C16 C15 1.404(8)
C33 C32 1.387(7)
C33 C34 1.393(8)
C68 C71 1.535(7)
C68 C69 1.406(8)
C71 C72 1.48(3)
C71 C73 1.69(2)
C71 C74 1.47(2)
C71 C72A 1.527(9)
C71 C74A 1.500(12)
C71 C73A 1.490(10)
C87 H87 0.9500
C87 C88 1.347(8)
C87 C86 1.371(9)
C1 C117 1.388(8)
C100 H100 0.9500
C4 C5 1.371(7)
C4 C9 1.388(8)
C54 C61 1.384(8)
C84 C85 1.356(8)
C84 C83 1.537(8)
C60 H60 0.9500
C60 C59 1.337(8)
C102 C103 1.504(7)
C102 C104 1.559(8)
C102 C105 1.524(8)
C85 H85 0.9500
C85 C86 1.416(8)
C69 H69 0.9500
C116 H116 0.9500
C116 C117 1.365(8)
C116 C115 1.366(8)
C5 C6 1.436(8)
C114 H114 0.9500
C114 C115 1.377(8)
C14 H14 0.9500
C14 C15 1.378(7)
C18 C19 1.506(8)
C18 C20 1.53(2)
C18 C21 1.57(3)
C18 C21A 1.576(11)
C18 C20A 1.474(11)
C57 H57 0.9500
C57 C58 1.396(8)
C117 H117 0.9500
C31 C38 1.388(9)
C31 S2A 1.741(14)
C115 H115 0.9500
C6 H6 0.9500
C6 C7 1.341(9)
C15 H15 0.9500
C88 H88 0.9500
C88 C83 1.364(8)
C64 H64 0.9500
C64 C63 1.378(8)
C59 H59 0.9500
C59 C58 1.374(9)
C41 H41 0.9500
C41 C40 1.371(9)
C58 H58 0.9500
C61 H61 0.9500
C61 C62 1.377(9)
C103 H10A 0.9800
C103 H10B 0.9800
C103 H10C 0.9800
C92 H92 0.9500
C92 C91 1.391(8)
C104 H10D 0.9800
C104 H10E 0.9800
C104 H10F 0.9800
C86 H86 0.9500
C9 H9 0.9500
C9 C8 1.373(9)
C90 H90 0.9500
C90 C91 1.354(9)
C105 H10G 0.9800
C105 H10H 0.9800
C105 H10I 0.9800
C32 C37 1.425(10)
C32 S2A 1.850(14)
C38 H38 0.9500
C38 C39 1.358(10)
C39 H39 0.9500
C39 C40 1.399(10)
C62 H62 0.9500
C62 C63 1.377(9)
C7 H7 0.9500
C7 C8 1.371(10)
C91 H91 0.9500
C63 H63 0.9500
C40 H40 0.9500
C37 H37 0.9500
C37 C36 1.338(11)
C34 H34 0.9500
C34 C35 1.373(9)
C8 H8 0.9500
C36 H36 0.9500
C36 C35 1.362(11)
C19 H19A 0.9800
C19 H19B 0.9800
C19 H19C 0.9800
C111 H11A 0.9800
C111 H11B 0.9800
C111 H11C 0.9800
C112 H11D 0.9800
C112 H11E 0.9800
C112 H11F 0.9800
C35 H35 0.9500
C20 H20A 0.9800
C20 H20B 0.9800
C20 H20C 0.9800
C113 H11G 0.9800
C113 H11H 0.9800
C113 H11I 0.9800
C72 H72A 0.9800
C72 H72B 0.9800
C72 H72C 0.9800
C73 H73A 0.9800
C73 H73B 0.9800
C73 H73C 0.9800
C21 H21A 0.9800
C21 H21B 0.9800
C21 H21C 0.9800
C74 H74A 0.9800
C74 H74B 0.9800
C74 H74C 0.9800
O2 C122 1.457(10)
O2 C125 1.402(9)
C124 H12A 0.9900
C124 H12B 0.9900
C124 C125 1.496(10)
C124 C123 1.446(11)
C122 H12C 0.9900
C122 H12D 0.9900
C122 C123 1.439(10)
C125 H12E 0.9900
C125 H12F 0.9900
C123 H12G 0.9900
C123 H12H 0.9900
O3 C126 1.408(10)
O3 C129 1.325(10)
C127 H12I 0.9900
C127 H12J 0.9900
C127 C126 1.472(10)
C127 C128 1.477(10)
C126 H12K 0.9900
C126 H12L 0.9900
C128 H12M 0.9900
C128 H12N 0.9900
C128 C129 1.487(11)
C129 H12O 0.9900
C129 H12P 0.9900
O4 C130 1.361(11)
O4 C133 1.408(11)
C130 H13A 0.9900
C130 H13B 0.9900
C130 H13C 0.9900
C130 H13D 0.9900
C130 C131 1.398(19)
C130 C1B 1.54(3)
C133 H13E 0.9900
C133 H13F 0.9900
C133 H13G 0.9900
C133 H13H 0.9900
C133 C132 1.58(3)
C133 C1A 1.33(2)
C131 H13I 0.9900
C131 H13J 0.9900
C131 C132 1.75(4)
C132 H13K 0.9900
C132 H13L 0.9900
O5 C134 1.444(11)
O5 C137 1.419(12)
C134 H13M 0.9900
C134 H13N 0.9900
C134 C135 1.460(10)
C135 H13O 0.9900
C135 H13P 0.9900
C135 C136 1.383(12)
C136 H13Q 0.9900
C136 H13R 0.9900
C136 C137 1.495(12)
C137 H13S 0.9900
C137 H13T 0.9900
O6 C138 1.44(2)
O6 C141 1.410(18)
C138 H13U 0.9900
C138 H13V 0.9900
C138 C139 1.47(2)
C141 H14A 0.9900
C141 H14B 0.9900
C141 C140 1.35(2)
C139 H13W 0.9900
C139 H13X 0.9900
C139 C140 1.40(2)
C140 H14C 0.9900
C140 H14D 0.9900
O7 C142 1.478(14)
O7 C145 1.372(13)
C142 H14E 0.9900
C142 H14F 0.9900
C142 C143 1.394(12)
C145 H14G 0.9900
C145 H14H 0.9900
C145 C144 1.385(13)
C143 H14I 0.9900
C143 H14J 0.9900
C143 C144 1.405(16)
C144 H14K 0.9900
C144 H14L 0.9900
O8 C146 1.311(15)
O8 C149 1.349(15)
C147 H14M 0.9900
C147 H14N 0.9900
C147 C146 1.413(16)
C147 C148 1.443(17)
C146 H14O 0.9900
C146 H14P 0.9900
C148 H14Q 0.9900
C148 H14R 0.9900
C148 C149 1.401(14)
C149 H14S 0.9900
C149 H14T 0.9900
C118 H11J 0.9900
C118 H11K 0.9900
C118 C119 1.407(14)
C118 C121 1.532(14)
C120 H12Q 0.9900
C120 H12R 0.9900
C120 O1 1.415(12)
C120 C121 1.401(12)
O1 C119 1.469(13)
C119 H11L 0.9900
C119 H11M 0.9900
C121 H12S 0.9900
C121 H12T 0.9900
O9 C150 1.335(15)
O9 C153 1.524(19)
C152 H15A 0.9900
C152 H15B 0.9900
C152 C151 1.419(16)
C152 C153 1.489(19)
C151 H15C 0.9900
C151 H15D 0.9900
C151 C150 1.430(16)
C150 H15E 0.9900
C150 H15F 0.9900
C153 H15G 0.9900
C153 H15H 0.9900
O10 C154 1.225(16)
O10 C157 1.271(17)
C155 H15I 0.9900
C155 H15J 0.9900
C155 C154 1.384(15)
C155 C156 1.468(14)
C154 H15K 0.9900
C154 H15L 0.9900
C156 H15M 0.9900
C156 H15N 0.9900
C156 C157 1.447(16)
C157 H15O 0.9900
C157 H15P 0.9900
C72A H72D 0.9800
C72A H72E 0.9800
C72A H72F 0.9800
C74A H74D 0.9800
C74A H74E 0.9800
C74A H74F 0.9800
C73A H73D 0.9800
C73A H73E 0.9800
C73A H73F 0.9800
C21A H21D 0.9800
C21A H21E 0.9800
C21A H21F 0.9800
C20A H20D 0.9800
C20A H20E 0.9800
C20A H20F 0.9800
C1A H1AA 0.9900
C1A H1AB 0.9900
C1A C1B 1.60(5)
C1B H1BA 0.9900
C1B H1BB 0.9900

loop_
_geom_torsion_atom_site_label_1
_geom_torsion_atom_site_label_2
_geom_torsion_atom_site_label_3
_geom_torsion_atom_site_label_4
_geom_torsion
S3 C55 C60 C59 174.9(4)
S3 C54 C61 C62 -176.1(5)
S1 C1 C117 C116 176.7(5)
S1 C5 C6 C7 -177.0(5)
S2 C31 C38 C39 169.4(7)
S2 C32 C37 C36 -172.2(8)
C23 C47 C46 C26 -1.2(4)
C23 C47 C46 C45 179.1(4)
C23 C47 C97 C77 129.4(4)
C23 C47 C97 C96 -52.4(6)
C23 C24 C25 C10 -0.9(6)
C23 C22 C11 C10 -0.5(6)
C23 C22 C11 C12 179.0(4)
C48 C47 C46 C26 122.1(4)
C48 C47 C46 C45 -57.5(5)
C48 C47 C97 C77 4.7(4)
C48 C47 C97 C96 -177.0(4)
C48 C76 C75 C51 -1.8(6)
C47 C23 C24 C26 0.4(5)
C47 C23 C24 C25 -179.1(4)
C47 C23 C22 C11 179.9(4)
C47 C48 C76 C77 2.4(5)
C47 C48 C76 C75 -176.6(4)
C47 C48 C49 C50 177.8(4)
C47 C46 C26 C24 1.5(5)
C47 C46 C26 C27 -178.4(4)
C47 C46 C45 C44 178.7(4)
C47 C97 C96 C95 -179.1(4)
C46 C47 C97 C77 -115.7(4)
C46 C47 C97 C96 62.5(6)
C46 C26 C24 C23 -1.2(5)
C46 C26 C24 C25 178.3(4)
C46 C26 C27 C28 0.3(6)
C46 C45 C44 C43 -179.1(4)
C46 C45 C44 C28 -0.9(7)
C77 C97 C96 C95 -1.0(6)
C77 C76 C75 C51 179.4(4)
C77 C78 C79 C95 0.2(7)
C77 C78 C79 C80 177.8(4)
C97 C47 C46 C26 -123.5(4)
C97 C47 C46 C45 56.8(6)
C97 C77 C76 C48 0.7(5)
C97 C77 C76 C75 179.6(4)
C97 C77 C78 C79 -0.6(6)
C97 C96 C95 C94 -176.5(4)
C97 C96 C95 C79 0.6(6)
C26 C46 C45 C44 -0.9(6)
C26 C24 C25 C10 179.6(4)
C26 C27 C28 C44 -2.0(6)
C26 C27 C28 C29 178.1(4)
C24 C23 C47 C48 -120.7(4)
C24 C23 C47 C46 0.5(4)
C24 C23 C47 C97 122.3(4)
C24 C23 C22 C11 -0.4(6)
C24 C26 C27 C28 -179.7(4)
C24 C25 C10 C11 0.0(6)
C24 C25 C10 C3 179.9(4)
C96 C95 C79 C78 -0.2(7)
C96 C95 C79 C80 -178.1(4)
C76 C48 C47 C23 -128.0(4)
C76 C48 C47 C46 117.0(4)
C76 C48 C47 C97 -4.3(4)
C76 C48 C49 C50 -1.4(6)
C76 C77 C97 C47 -3.6(5)
C76 C77 C97 C96 178.1(4)
C76 C77 C78 C79 -176.9(4)
C78 C77 C97 C47 179.4(4)
C78 C77 C97 C96 1.0(6)
C78 C77 C76 C48 177.3(4)
C78 C77 C76 C75 -3.7(8)
C78 C79 C80 C93 -175.4(4)
C78 C79 C80 C81 70.9(6)
C78 C79 C80 C84 -56.9(6)
C22 C23 C47 C48 59.0(6)
C22 C23 C47 C46 -179.8(4)
C22 C23 C47 C97 -58.0(6)
C22 C23 C24 C26 -179.3(4)
C22 C23 C24 C25 1.2(7)
C22 C11 C10 C25 0.8(7)
C22 C11 C10 C3 -179.2(4)
C22 C11 C12 C13 -177.7(5)
C22 C11 C12 C17 3.1(8)
C11 C10 C3 C13 -3.4(5)
C11 C10 C3 C2 -122.6(4)
C11 C10 C3 C4 110.5(4)
C11 C12 C13 C3 -4.2(5)
C11 C12 C13 C14 -179.7(4)
C11 C12 C17 C16 178.0(4)
C94 C95 C79 C78 177.5(4)
C94 C95 C79 C80 -0.5(5)
C94 C93 C80 C79 -3.7(5)
C94 C93 C80 C81 111.6(4)
C94 C93 C80 C84 -120.1(4)
C94 C93 C101 C100 -0.3(7)
C94 C98 C99 C100 -2.3(7)
C94 C98 C99 C102 178.9(4)
C50 C51 C75 C76 -0.1(6)
C50 C51 C52 C65 0.1(5)
C50 C51 C52 C53 117.4(4)
C50 C51 C52 C56 -116.5(4)
C50 C66 C65 C52 1.1(5)
C50 C66 C65 C70 -179.1(4)
C50 C66 C67 C68 -179.3(5)
C51 C50 C49 C48 -0.5(6)
C51 C50 C66 C65 -1.0(5)
C51 C50 C66 C67 178.8(5)
C51 C52 C53 C54 97.0(5)
C51 C52 C53 C64 -80.4(5)
C51 C52 C56 C55 -97.8(5)
C51 C52 C56 C57 80.0(5)
C25 C10 C3 C13 176.6(5)
C25 C10 C3 C2 57.4(6)
C25 C10 C3 C4 -69.5(6)
C95 C94 C93 C80 3.6(5)
C95 C94 C93 C101 -179.3(4)
C95 C94 C98 C99 -179.4(4)
C95 C79 C80 C93 2.4(5)
C95 C79 C80 C81 -111.3(4)
C95 C79 C80 C84 120.8(4)
C49 C48 C47 C23 52.7(6)
C49 C48 C47 C46 -62.3(5)
C49 C48 C47 C97 176.5(4)
C49 C48 C76 C77 -178.3(4)
C49 C48 C76 C75 2.7(7)
C49 C50 C51 C75 1.3(7)
C49 C50 C51 C52 -179.0(4)
C49 C50 C66 C65 178.5(5)
C49 C50 C66 C67 -1.7(8)
C75 C51 C52 C65 179.8(4)
C75 C51 C52 C53 -62.9(6)
C75 C51 C52 C56 63.2(6)
C45 C46 C26 C24 -178.8(4)
C45 C46 C26 C27 1.2(7)
C45 C44 C28 C27 2.4(7)
C45 C44 C28 C29 -177.7(4)
C79 C80 C81 C82 -96.7(5)
C79 C80 C81 C92 79.6(6)
C79 C80 C84 C85 -78.4(5)
C79 C80 C84 C83 95.1(5)
C27 C26 C24 C23 178.8(4)
C27 C26 C24 C25 -1.7(8)
C27 C28 C29 C42 178.9(5)
C27 C28 C29 C30 62.2(6)
C27 C28 C29 C33 -66.5(6)
C66 C50 C51 C75 -179.2(4)
C66 C50 C51 C52 0.5(5)
C66 C50 C49 C48 -180.0(4)
C66 C65 C52 C51 -0.8(5)
C66 C65 C52 C53 -117.0(4)
C66 C65 C52 C56 114.8(4)
C66 C65 C70 C69 -0.9(8)
C66 C67 C68 C71 178.2(5)
C66 C67 C68 C69 -2.1(7)
C43 C44 C28 C27 -179.1(4)
C43 C44 C28 C29 0.9(5)
C43 C106 C107 C108 -1.4(7)
C43 C106 C107 C110 179.9(4)
C43 C42 C29 C28 0.8(5)
C43 C42 C29 C30 118.7(4)
C43 C42 C29 C33 -114.2(4)
C43 C42 C109 C108 0.3(7)
C65 C66 C67 C68 0.5(7)
C65 C52 C53 C54 -152.5(5)
C65 C52 C53 C64 30.1(6)
C65 C52 C56 C55 152.2(4)
C65 C52 C56 C57 -30.0(6)
C65 C70 C69 C68 -0.7(8)
C44 C43 C106 C107 -179.1(4)
C44 C43 C42 C29 -0.3(5)
C44 C43 C42 C109 179.8(4)
C44 C28 C29 C42 -1.0(5)
C44 C28 C29 C30 -117.7(4)
C44 C28 C29 C33 113.7(4)
C28 C29 C30 C31 -107.0(5)
C28 C29 C30 C41 71.7(6)
C28 C29 C33 C32 106.8(6)
C28 C29 C33 C34 -71.6(6)
C106 C43 C44 C45 -2.1(8)
C106 C43 C44 C28 179.6(5)
C106 C43 C42 C29 179.8(4)
C106 C43 C42 C109 -0.1(7)
C106 C107 C108 C109 1.6(7)
C106 C107 C110 C111 -5.2(7)
C106 C107 C110 C112 -123.7(6)
C106 C107 C110 C113 114.8(6)
C52 C51 C75 C76 -179.7(4)
C52 C65 C70 C69 178.8(5)
C52 C53 C54 S3 -1.4(7)
C52 C53 C54 C61 -178.1(5)
C52 C53 C64 C63 176.7(6)
C52 C56 C55 S3 2.4(6)
C52 C56 C55 C60 -179.7(4)
C52 C56 C57 C58 -178.5(5)
C10 C11 C12 C13 1.8(5)
C10 C11 C12 C17 -177.3(5)
C10 C3 C2 C1 -94.7(5)
C10 C3 C2 C114 81.5(5)
C10 C3 C4 C5 95.5(5)
C10 C3 C4 C9 -83.4(6)
C42 C43 C44 C45 178.0(5)
C42 C43 C44 C28 -0.3(5)
C42 C43 C106 C107 0.7(7)
C42 C29 C30 C31 142.4(5)
C42 C29 C30 C41 -39.0(6)
C42 C29 C33 C32 -144.3(5)
C42 C29 C33 C34 37.3(7)
C93 C94 C95 C96 175.4(4)
C93 C94 C95 C79 -1.9(5)
C93 C94 C98 C99 0.8(7)
C93 C80 C81 C82 154.6(4)
C93 C80 C81 C92 -29.1(6)
C93 C80 C84 C85 32.3(6)
C93 C80 C84 C83 -154.1(4)
C93 C101 C100 C99 -1.2(7)
C80 C93 C101 C100 176.2(5)
C80 C81 C82 S4 -3.2(7)
C80 C81 C82 C89 176.5(4)
C80 C81 C92 C91 -175.0(5)
C80 C84 C85 C86 175.3(5)
C80 C84 C83 S4 7.0(6)
C80 C84 C83 C88 -176.3(4)
C12 C11 C10 C25 -178.8(4)
C12 C11 C10 C3 1.2(5)
C12 C13 C3 C10 4.7(5)
C12 C13 C3 C2 121.7(4)
C12 C13 C3 C4 -109.4(4)
C12 C13 C14 C15 1.9(8)
C12 C17 C16 C18 -175.3(5)
C12 C17 C16 C15 1.0(7)
C53 C52 C56 C55 25.7(6)
C53 C52 C56 C57 -156.6(4)
C53 C54 C61 C62 0.8(9)
C53 C64 C63 C62 2.4(11)
C98 C94 C95 C96 -4.3(8)
C98 C94 C95 C79 178.3(5)
C98 C94 C93 C80 -176.6(4)
C98 C94 C93 C101 0.5(7)
C98 C99 C100 C101 2.5(7)
C98 C99 C102 C103 61.2(6)
C98 C99 C102 C104 -178.9(5)
C98 C99 C102 C105 -63.0(6)
C29 C42 C109 C108 -179.6(5)
C29 C30 C31 S2 9.5(8)
C29 C30 C31 C38 179.5(5)
C29 C30 C31 S2A -19.7(18)
C29 C30 C41 C40 -178.6(6)
C29 C33 C32 S2 -8.4(9)
C29 C33 C32 C37 -176.9(5)
C29 C33 C32 S2A 21.2(16)
C29 C33 C34 C35 177.1(7)
C13 C12 C17 C16 -1.1(7)
C13 C3 C2 C1 154.1(5)
C13 C3 C2 C114 -29.7(6)
C13 C3 C4 C5 -156.1(5)
C13 C3 C4 C9 25.0(6)
C13 C14 C15 C16 -2.0(9)
C67 C66 C65 C52 -178.7(4)
C67 C66 C65 C70 1.1(7)
C67 C68 C71 C72 -122.6(16)
C67 C68 C71 C73 123.8(11)
C67 C68 C71 C74 14(2)
C67 C68 C71 C72A -60.3(7)
C67 C68 C71 C74A 57.3(9)
C67 C68 C71 C73A -179.8(8)
C67 C68 C69 C70 2.2(8)
C56 C52 C53 C54 -26.3(6)
C56 C52 C53 C64 156.4(5)
C56 C55 C60 C59 -3.1(8)
C56 C57 C58 C59 -0.6(8)
C107 C108 C109 C42 -1.0(8)
C55 S3 C54 C53 25.0(5)
C55 S3 C54 C61 -158.1(4)
C55 C56 C57 C58 -0.7(7)
C55 C60 C59 C58 1.8(9)
C81 C80 C84 C85 156.7(4)
C81 C80 C84 C83 -29.7(6)
C81 C92 C91 C90 -1.8(10)
C3 C13 C14 C15 -172.7(5)
C3 C2 C1 S1 -1.5(7)
C3 C2 C1 C117 175.4(5)
C3 C2 C114 C115 -174.6(5)
C3 C4 C5 S1 0.3(7)
C3 C4 C5 C6 -176.2(4)
C3 C4 C9 C8 176.5(6)
C2 C3 C4 C5 -28.4(6)
C2 C3 C4 C9 152.7(5)
C2 C1 C117 C116 -0.4(9)
C2 C114 C115 C116 -1.3(9)
C101 C93 C80 C79 179.6(5)
C101 C93 C80 C81 -65.2(6)
C101 C93 C80 C84 63.1(6)
C108 C107 C110 C111 176.2(6)
C108 C107 C110 C112 57.7(7)
C108 C107 C110 C113 -63.8(7)
C17 C12 C13 C3 175.0(4)
C17 C12 C13 C14 -0.4(7)
C17 C16 C18 C19 -136.0(6)
C17 C16 C18 C20 -43(2)
C17 C16 C18 C21 55(2)
C17 C16 C18 C21A 112.0(8)
C17 C16 C18 C20A -11.6(10)
C17 C16 C15 C14 0.5(8)
C109 C42 C29 C28 -179.3(5)
C109 C42 C29 C30 -61.4(6)
C109 C42 C29 C33 65.7(6)
C30 C29 C33 C32 -19.9(7)
C30 C29 C33 C34 161.6(5)
C30 C31 C38 C39 -1.0(10)
C30 C31 S2A C32 16(2)
C30 C41 C40 C39 -0.9(11)
C70 C65 C52 C51 179.5(5)
C70 C65 C52 C53 63.2(6)
C70 C65 C52 C56 -65.0(6)
C110 C107 C108 C109 -179.7(5)
C89 C90 C91 C92 0.7(10)
C33 C29 C30 C31 18.7(7)
C33 C29 C30 C41 -162.7(5)
C33 C32 C37 C36 -3.2(11)
C33 C32 S2A C31 -16(2)
C33 C34 C35 C36 2.7(14)
C71 C68 C69 C70 -178.1(5)
C87 C88 C83 S4 -179.5(5)
C87 C88 C83 C84 4.1(8)
C1 S1 C5 C4 22.8(5)
C1 S1 C5 C6 -160.7(4)
C1 C2 C114 C115 1.8(8)
C100 C99 C102 C103 -117.6(6)
C100 C99 C102 C104 2.3(7)
C100 C99 C102 C105 118.2(6)
C4 C3 C2 C1 28.6(6)
C4 C3 C2 C114 -155.2(5)
C4 C5 C6 C7 -0.3(9)
C4 C9 C8 C7 -0.4(11)
C54 S3 C55 C56 -25.8(5)
C54 S3 C55 C60 156.3(4)
C54 C53 C64 C63 -0.8(9)
C54 C61 C62 C63 0.7(10)
C84 C80 C81 C82 28.0(6)
C84 C80 C81 C92 -155.7(5)
C84 C85 C86 C87 -1.0(9)
C60 C59 C58 C57 0.0(9)
C102 C99 C100 C101 -178.7(4)
C85 C84 C83 S4 -179.5(4)
C85 C84 C83 C88 -2.8(7)
C69 C68 C71 C72 57.7(16)
C69 C68 C71 C73 -55.9(11)
C69 C68 C71 C74 -165.8(19)
C69 C68 C71 C72A 120.0(7)
C69 C68 C71 C74A -122.4(8)
C69 C68 C71 C73A 0.5(9)
C5 S1 C1 C2 -22.4(5)
C5 S1 C1 C117 160.6(4)
C5 C4 C9 C8 -2.5(9)
C5 C6 C7 C8 -2.7(10)
C82 S4 C83 C84 15.6(5)
C82 S4 C83 C88 -160.5(5)
C82 C81 C92 C91 1.4(8)
C82 C89 C90 C91 0.8(8)
C114 C2 C1 S1 -177.8(4)
C114 C2 C1 C117 -0.9(8)
C14 C13 C3 C10 179.6(5)
C14 C13 C3 C2 -63.3(7)
C14 C13 C3 C4 65.6(6)
C18 C16 C15 C14 177.0(5)
C57 C56 C55 S3 -175.4(4)
C57 C56 C55 C60 2.5(7)
C117 C116 C115 C114 0.0(9)
C31 S2 C32 C33 31.1(9)
C31 S2 C32 C37 -160.3(6)
C31 C30 C41 C40 0.1(9)
C31 C38 C39 C40 0.2(11)
C115 C116 C117 C1 0.9(9)
C6 C7 C8 C9 3.0(11)
C15 C16 C18 C19 47.8(8)
C15 C16 C18 C20 141(2)
C15 C16 C18 C21 -121(2)
C15 C16 C18 C21A -64.2(8)
C15 C16 C18 C20A 172.2(8)
C88 C87 C86 C85 1.9(9)
C64 C53 C54 S3 176.0(4)
C64 C53 C54 C61 -0.8(7)
C41 C30 C31 S2 -169.1(6)
C41 C30 C31 C38 0.9(8)
C41 C30 C31 S2A 161.6(17)
C61 C62 C63 C64 -2.3(11)
C92 C81 C82 S4 -179.6(4)
C92 C81 C82 C89 0.1(7)
C86 C87 C88 C83 -3.8(10)
C9 C4 C5 S1 179.2(4)
C9 C4 C5 C6 2.8(8)
C90 C89 C82 S4 178.6(4)
C90 C89 C82 C81 -1.2(7)
C32 S2 C31 C30 -31.9(9)
C32 S2 C31 C38 157.6(6)
C32 C33 C34 C35 -1.4(11)
C32 C37 C36 C35 4.4(13)
C38 C31 S2A C32 178.5(11)
C38 C39 C40 C41 0.8(11)
C37 C32 S2A C31 -178.9(11)
C37 C36 C35 C34 -4.1(14)
C34 C33 C32 S2 170.0(7)
C34 C33 C32 C37 1.6(9)
C34 C33 C32 S2A -160.4(15)
C83 S4 C82 C81 -17.8(5)
C83 S4 C82 C89 162.5(4)
C83 C84 C85 C86 1.6(8)
O2 C122 C123 C124 24.2(10)
C122 O2 C125 C124 7.6(9)
C125 O2 C122 C123 -19.9(10)
C125 C124 C123 C122 -19.7(11)
C123 C124 C125 O2 7.4(10)
C127 C128 C129 O3 -6.3(12)
C126 O3 C129 C128 -9.3(12)
C126 C127 C128 C129 18.4(10)
C128 C127 C126 O3 -24.6(10)
C129 O3 C126 C127 21.3(11)
O4 C130 C131 C132 -43(2)
O4 C130 C1B C1A 40(3)
O4 C133 C132 C131 -48.6(18)
O4 C133 C1A C1B 36(4)
C130 O4 C133 C132 30.6(15)
C130 O4 C133 C1A -7(3)
C130 C131 C132 C133 53(2)
C133 O4 C130 C131 11.6(18)
C133 O4 C130 C1B -25.3(17)
C133 C1A C1B C130 -46(4)
O5 C134 C135 C136 -10.0(12)
C134 O5 C137 C136 -24.0(12)
C134 C135 C136 C137 -5.0(15)
C135 C136 C137 O5 18.0(14)
C137 O5 C134 C135 22.2(12)
O6 C138 C139 C140 -3(3)
O6 C141 C140 C139 -15(3)
C138 O6 C141 C140 12(3)
C138 C139 C140 C141 11(3)
C141 O6 C138 C139 -5(2)
O7 C142 C143 C144 10.9(19)
O7 C145 C144 C143 -3(2)
C142 O7 C145 C144 9.5(18)
C142 C143 C144 C145 -5(2)
C145 O7 C142 C143 -12.6(16)
C147 C148 C149 O8 4(2)
C146 O8 C149 C148 -23(2)
C146 C147 C148 C149 14.8(18)
C148 C147 C146 O8 -30.2(16)
C149 O8 C146 C147 33.9(17)
C120 O1 C119 C118 -6.2(19)
O1 C120 C121 C118 -6.7(17)
C119 C118 C121 C120 3(2)
C121 C118 C119 O1 2(2)
C121 C120 O1 C119 9.0(19)
C152 C151 C150 O9 -3.9(16)
C151 C152 C153 O9 34.4(15)
C150 O9 C153 C152 -38.7(15)
C153 O9 C150 C151 29.5(17)
C153 C152 C151 C150 -22.8(18)
C155 C156 C157 O10 5(2)
C154 O10 C157 C156 -8(3)
C154 C155 C156 C157 -1.1(17)
C156 C155 C154 O10 -3(2)
C157 O10 C154 C155 7(3)
S2A C31 C38 C39 -165.4(14)
S2A C32 C37 C36 160.6(15)
